data_4303715
loop_
_publ_author_name
'Hong-Mei Zhang'
'Yang-Guang Li'
'Ying Lu'
'Rodolphe Cl\'erac'
'Zhi-Ming Zhang'
'Qiong Wu'
'Xiao-Jia Feng'
'En-Bo Wang'

_publ_contact_author 'Enbo Wang'
_publ_contact_author_address
;
 Key Laboratory of Polyoxometalate Science of Ministry of Education,
 Department of Chemistry, 
 Northeast Normal University, 
 Changchun, Jilin, 
 130024 
 P. R. China
;
_publ_contact_author_email wangeb889@nenu.edu.cn
_publ_contact_author_fax 86-431-85098787
_publ_contact_author_phone 86-431-85098787
_publ_section_title
;
A New Ni12 Cluster Based on Polyoxometalate Ligands
;
_journal_name_full 'Inorganic Chemistry'
_journal_page_first 10889
_journal_page_last 10891
_journal_paper_doi 10.1021/ic901552f
_journal_volume 48
_journal_year 2009
_chemical_formula_sum 'H182 Na25 Ni12 O228 P3 W35'
_chemical_formula_weight 11638.39
_chemical_name_systematic
; 
 ? 
;
_space_group_IT_number 2
_symmetry_cell_setting triclinic
_symmetry_space_group_name_Hall '-P 1'
_symmetry_space_group_name_H-M 'P -1'
_atom_sites_solution_hydrogens none
_atom_sites_solution_primary direct
_atom_sites_solution_secondary difmap
_audit_creation_method SHELXL-97
_cell_angle_alpha 66.49(3)
_cell_angle_beta 74.21(3)
_cell_angle_gamma 62.52(3)
_cell_formula_units_Z 2
_cell_length_a 21.505(4)
_cell_length_b 22.959(5)
_cell_length_c 26.026(5)
_cell_measurement_temperature 150(2)
_cell_volume 10392(5)
_computing_structure_refinement 'SHELXL-97 (Sheldrick, 1997)'
_computing_structure_solution 'SHELXS-97 (Sheldrick, 1990)'
_diffrn_ambient_temperature 150(2)
_diffrn_detector_area_resol_mean 0.01
_diffrn_measured_fraction_theta_full 0.921
_diffrn_measured_fraction_theta_max 0.921
_diffrn_measurement_device_type 'Rigaku R-AXIS RAPID IP'
_diffrn_measurement_method Oscillation
_diffrn_radiation_monochromator graphite
_diffrn_radiation_source 'fine-focus sealed tube'
_diffrn_radiation_type MoK\a
_diffrn_radiation_wavelength 0.71073
_diffrn_reflns_av_R_equivalents 0.1041
_diffrn_reflns_av_sigmaI/netI 0.1460
_diffrn_reflns_limit_h_max 25
_diffrn_reflns_limit_h_min -24
_diffrn_reflns_limit_k_max 27
_diffrn_reflns_limit_k_min -27
_diffrn_reflns_limit_l_max 30
_diffrn_reflns_limit_l_min -30
_diffrn_reflns_number 70966
_diffrn_reflns_theta_full 25.00
_diffrn_reflns_theta_max 25.00
_diffrn_reflns_theta_min 3.00
_diffrn_standards_decay_% 0
_diffrn_standards_interval_count 0
_diffrn_standards_interval_time 0
_diffrn_standards_number 0
_exptl_absorpt_coefficient_mu 20.544
_exptl_absorpt_correction_T_max 0.0835
_exptl_absorpt_correction_T_min 0.0689
_exptl_absorpt_correction_type numerical
_exptl_absorpt_process_details '(blessing, 1995,1997)'
_exptl_crystal_colour green
_exptl_crystal_density_diffrn 3.719
_exptl_crystal_density_method 'not measured'
_exptl_crystal_description block
_exptl_crystal_F_000 10504
_exptl_crystal_size_max 0.28
_exptl_crystal_size_mid 0.26
_exptl_crystal_size_min 0.24
_refine_diff_density_max 3.724
_refine_diff_density_min -3.593
_refine_diff_density_rms 0.544
_refine_ls_extinction_method none
_refine_ls_goodness_of_fit_ref 1.152
_refine_ls_hydrogen_treatment constr
_refine_ls_matrix_type full
_refine_ls_number_parameters 1656
_refine_ls_number_reflns 33706
_refine_ls_number_restraints 1574
_refine_ls_restrained_S_all 1.153
_refine_ls_R_factor_all 0.1220
_refine_ls_R_factor_gt 0.0703
_refine_ls_shift/su_max 0.001
_refine_ls_shift/su_mean 0.000
_refine_ls_structure_factor_coef Fsqd
_refine_ls_weighting_details 'calc w=1/[\s^2^(Fo^2^)+(0.0525P)^2^+0.0000P] where P=(Fo^2^+2Fc^2^)/3'
_refine_ls_weighting_scheme calc
_refine_ls_wR_factor_gt 0.1472
_refine_ls_wR_factor_ref 0.1675
_reflns_number_gt 21722
_reflns_number_total 33706
_reflns_threshold_expression >2sigma(I)
_cod_data_source_file ic901552f_si_001.cif
_cod_data_source_block z66a
_cod_original_cell_volume 10392(4)
_cod_database_code 4303715

loop_
_symmetry_equiv_pos_as_xyz
'x, y, z'
'-x, -y, -z'

loop_
_atom_site_label
_atom_site_type_symbol
_atom_site_fract_x
_atom_site_fract_y
_atom_site_fract_z
_atom_site_U_iso_or_equiv
_atom_site_adp_type
_atom_site_occupancy
_atom_site_symmetry_multiplicity
_atom_site_calc_flag
_atom_site_refinement_flags
_atom_site_disorder_assembly
_atom_site_disorder_group
W1 W 0.59220(5) 0.60113(5) 0.32908(4) 0.0075(2) Uani 1 1 d U . .
W2 W 0.26066(5) 0.85917(6) 0.17842(5) 0.0121(3) Uani 1 1 d U . .
W3 W 0.67079(5) 0.72914(6) 0.45951(4) 0.0105(2) Uani 1 1 d U . .
W4 W 0.58066(5) 0.81941(5) 0.10694(4) 0.0092(2) Uani 1 1 d U . .
W5 W 0.26889(5) 0.73155(6) 0.30652(5) 0.0122(3) Uani 1 1 d U . .
W6 W 0.31819(5) 0.81381(6) 0.04907(5) 0.0124(3) Uani 1 1 d U . .
W7 W 0.47779(5) 0.97749(6) 0.28674(5) 0.0120(3) Uani 1 1 d U . .
W8 W 0.70352(6) 0.86912(6) 0.44706(5) 0.0138(3) Uani 1 1 d U . .
W9 W 0.68357(5) 0.71139(6) 0.00866(4) 0.0125(3) Uani 1 1 d U . .
W10 W 0.81643(5) 0.75239(6) 0.37631(5) 0.0117(3) Uani 1 1 d U . .
W11 W 0.71757(6) 0.28334(6) 0.42775(5) 0.0132(3) Uani 1 1 d U . .
W12 W 0.85180(5) 0.62967(6) 0.18467(5) 0.0120(3) Uani 1 1 d U . .
W13 W 0.81616(6) 0.34917(6) 0.46932(5) 0.0129(3) Uani 1 1 d U . .
W14 W 0.33948(5) 0.55061(6) 0.31390(5) 0.0158(3) Uani 1 1 d U . .
W15 W 0.77629(5) 0.23826(6) 0.30745(5) 0.0129(3) Uani 1 1 d U . .
W16 W 0.63337(5) 1.00425(6) 0.19933(5) 0.0131(3) Uani 1 1 d U . .
W17 W 0.69066(5) 0.53427(5) 0.11452(4) 0.0103(2) Uani 1 1 d U . .
W18 W 0.96949(5) 0.36051(6) 0.39015(5) 0.0155(3) Uani 1 1 d U . .
W19 W 0.38340(5) 0.64380(6) 0.05592(5) 0.0137(3) Uani 1 1 d U . .
W20 W 0.49568(5) 0.84584(6) 0.41339(5) 0.0107(2) Uani 1 1 d U . .
W21 W 0.77389(6) 0.76796(6) 0.04689(5) 0.0152(3) Uani 1 1 d U . .
W22 W 0.68299(6) 1.01331(6) 0.31050(5) 0.0166(3) Uani 1 1 d U . .
W23 W 0.79816(5) 0.89518(6) 0.24250(5) 0.0146(3) Uani 1 1 d U . .
W24 W 0.93955(6) 0.25039(6) 0.22334(5) 0.0180(3) Uani 1 1 d U . .
W25 W 0.39537(6) 0.50729(6) 0.19283(5) 0.0162(3) Uani 1 1 d U . .
W26 W 1.03382(5) 0.30870(6) 0.26361(5) 0.0192(3) Uani 1 1 d U . .
W27 W 0.86627(6) 0.13344(6) 0.42617(5) 0.0181(3) Uani 1 1 d U . .
W28 W 0.20533(6) 0.72993(6) 0.08891(5) 0.0182(3) Uani 1 1 d U . .
W29 W 0.52543(6) 0.98707(6) 0.39970(5) 0.0156(3) Uani 1 1 d U . .
W30 W 0.14583(5) 0.77667(6) 0.22032(5) 0.0174(3) Uani 1 1 d U . .
W31 W 0.96614(6) 0.19935(6) 0.46898(5) 0.0183(3) Uani 1 1 d U . .
W32 W 0.21639(6) 0.59165(6) 0.22808(5) 0.0190(3) Uani 1 1 d U . .
W33 W 0.84082(6) 0.59755(6) 0.05121(5) 0.0215(3) Uani 1 1 d U . .
W34 W 1.03174(6) 0.14663(6) 0.34049(6) 0.0214(3) Uani 1 1 d U . .
Ni1 Ni 0.87202(15) 0.45721(17) 0.26933(14) 0.0108(8) Uani 1 1 d U . .
Ni2 Ni 0.78486(16) 0.40389(17) 0.23112(14) 0.0114(7) Uani 1 1 d U . .
Ni3 Ni 0.50437(16) 0.60334(17) 0.14940(14) 0.0097(7) Uani 1 1 d U . .
Ni4 Ni 0.60683(16) 0.85292(17) 0.21992(14) 0.0091(7) Uani 1 1 d U . .
Ni5 Ni 0.75804(16) 0.75129(17) 0.26019(14) 0.0111(8) Uani 1 1 d U . .
Ni6 Ni 0.62407(16) 0.73198(17) 0.33708(14) 0.0092(7) Uani 1 1 d U . .
Ni7 Ni 0.73303(16) 0.44341(17) 0.34255(14) 0.0104(7) Uani 1 1 d U . .
Ni8 Ni 0.67230(15) 0.70330(17) 0.22418(14) 0.0093(7) Uani 1 1 d U . .
Ni9 Ni 0.73019(16) 0.55241(17) 0.22657(14) 0.0096(7) Uani 1 1 d U . .
Ni10 Ni 0.45067(16) 0.64288(17) 0.26182(14) 0.0105(7) Uani 1 1 d U . .
Ni11 Ni 0.44354(16) 0.75954(17) 0.14395(14) 0.0093(7) Uani 1 1 d U . .
Ni12 Ni 0.58451(15) 0.65527(17) 0.18626(13) 0.0082(7) Uani 1 1 d U . .
P1 P 0.8734(4) 0.3015(4) 0.3446(3) 0.0163(17) Uani 1 1 d . . .
P2 P 0.3326(3) 0.6845(4) 0.1825(3) 0.0142(17) Uani 1 1 d . . .
P3 P 0.6506(3) 0.8635(4) 0.3273(3) 0.0132(17) Uani 1 1 d . . .
O1 O 0.2790(9) 0.6384(10) 0.3217(8) 0.018(3) Uiso 1 1 d U . .
O2 O 0.7715(9) 0.9712(10) 0.2762(8) 0.021(3) Uiso 1 1 d U . .
O3 O 1.0191(10) 0.1716(10) 0.4055(9) 0.025(3) Uiso 1 1 d U . .
O4 O 0.7086(9) 0.2531(10) 0.3717(8) 0.022(3) Uiso 1 1 d U . .
O5 O 0.9640(9) 0.3916(10) 0.2421(8) 0.020(3) Uiso 1 1 d U . .
O6 O 0.4677(9) 0.5309(10) 0.1832(8) 0.020(3) Uiso 1 1 d U . .
O7 O 0.2616(8) 0.8546(9) 0.1059(8) 0.015(3) Uiso 1 1 d U . .
O8 O 0.8885(9) 0.2556(10) 0.5065(8) 0.021(3) Uiso 1 1 d U . .
O9 O 0.2524(8) 0.8267(9) 0.2595(7) 0.014(3) Uiso 1 1 d U . .
O10 O 0.2301(9) 0.8052(9) 0.0459(8) 0.017(3) Uiso 1 1 d U . .
O11 O 0.8917(8) 0.5460(9) 0.2302(8) 0.015(3) Uiso 1 1 d U . .
O12 O 0.7696(9) 0.4195(10) 0.4146(8) 0.022(3) Uiso 1 1 d U . .
O13 O 0.7692(9) 0.2944(10) 0.4716(8) 0.021(3) Uiso 1 1 d U . .
O14 O 0.8228(9) 0.8345(10) 0.3159(8) 0.019(3) Uiso 1 1 d U . .
O15 O 0.6773(8) 0.5861(9) 0.1575(7) 0.013(2) Uiso 1 1 d U . .
O16 O 1.0079(10) 0.1590(10) 0.2709(9) 0.025(3) Uiso 1 1 d U . .
O17 O 0.5716(9) 0.7948(10) 0.4580(8) 0.019(3) Uiso 1 1 d U . .
O18 O 0.7701(9) 0.7012(10) 0.4413(8) 0.022(3) Uiso 1 1 d U . .
O19 O 0.5887(9) 1.0239(9) 0.3467(8) 0.017(3) Uiso 1 1 d U . .
O20 O 0.3727(9) 0.5670(10) 0.1180(8) 0.023(3) Uiso 1 1 d U . .
O21 O 0.2773(8) 0.7390(9) 0.2088(8) 0.015(2) Uiso 1 1 d U . .
O22 O 0.3974(8) 0.7923(9) 0.0740(8) 0.015(3) Uiso 1 1 d U . .
O23 O 0.7341(9) 0.9709(9) 0.1880(8) 0.018(3) Uiso 1 1 d U . .
O24 O 1.0156(9) 0.2768(10) 0.2132(8) 0.021(3) Uiso 1 1 d U . .
O25 O 0.1612(9) 0.7737(10) 0.1459(8) 0.020(3) Uiso 1 1 d U . .
O26 O 0.8194(9) 0.4799(9) 0.2054(8) 0.015(3) Uiso 1 1 d U . .
O27 O 0.6559(9) 0.8169(9) 0.2969(8) 0.015(2) Uiso 1 1 d U . .
O28 O 0.8937(9) 0.3753(10) 0.4516(8) 0.022(3) Uiso 1 1 d U . .
O29 O 0.7330(9) 0.7747(10) -0.0122(8) 0.024(3) Uiso 1 1 d U . .
O30 O 0.7495(9) 0.3267(10) 0.2688(8) 0.019(3) Uiso 1 1 d U . .
O31 O 0.2102(9) 0.6477(10) 0.1513(8) 0.022(3) Uiso 1 1 d U . .
O32 O 0.5040(9) 0.6160(9) 0.3307(8) 0.015(3) Uiso 1 1 d U . .
O33 O 0.7023(9) 0.7832(9) 0.1974(8) 0.015(2) Uiso 1 1 d U . .
O34 O 0.9068(9) 0.1585(10) 0.4663(8) 0.023(3) Uiso 1 1 d U . .
O35 O 0.2493(10) 0.5536(10) 0.2987(8) 0.025(3) Uiso 1 1 d U . .
O36 O 0.8312(9) 0.3762(9) 0.3088(8) 0.016(2) Uiso 1 1 d U . .
O37 O 0.4716(9) 1.0222(10) 0.3398(8) 0.020(3) Uiso 1 1 d U . .
O38 O 0.8400(9) 0.6827(9) 0.2228(8) 0.017(3) Uiso 1 1 d U . .
O39 O 0.5682(9) 0.8701(9) 0.1479(8) 0.016(3) Uiso 1 1 d U . .
O40 O 0.3636(9) 0.7418(10) 0.0147(8) 0.019(3) Uiso 1 1 d U . .
O41 O 0.6350(9) 0.9337(9) 0.1856(8) 0.017(3) Uiso 1 1 d U . .
O42 O 0.7908(9) 0.8305(9) 0.2282(8) 0.017(3) Uiso 1 1 d U . .
O43 O 0.7132(9) 0.9420(10) 0.3797(8) 0.020(3) Uiso 1 1 d U . .
O44 O 0.5723(9) 0.9016(10) 0.3486(8) 0.019(3) Uiso 1 1 d U . .
O45 O 1.0994(11) 0.0671(12) 0.3551(9) 0.036(3) Uiso 1 1 d U . .
O46 O 0.8705(9) 0.2142(10) 0.2685(8) 0.021(3) Uiso 1 1 d U . .
O47 O 0.6682(10) 0.6617(11) 0.5232(9) 0.029(3) Uiso 1 1 d U . .
O48 O 0.7941(9) 0.8112(10) 0.4252(8) 0.022(3) Uiso 1 1 d U . .
O49 O 0.6786(9) 0.7932(10) 0.4909(8) 0.019(3) Uiso 1 1 d U . .
O50 O 0.8036(9) 0.7219(9) 0.3282(8) 0.017(3) Uiso 1 1 d U . .
O51 O 0.7622(8) 0.6349(9) 0.1924(7) 0.013(2) Uiso 1 1 d U . .
O52 O 0.6464(9) 1.0537(9) 0.2417(8) 0.017(3) Uiso 1 1 d U . .
O53 O 0.9532(9) 0.1199(10) 0.3786(8) 0.022(3) Uiso 1 1 d U . .
O54 O 0.8249(9) 0.1442(10) 0.3671(8) 0.022(3) Uiso 1 1 d U . .
O55 O 0.1665(9) 0.8542(9) 0.1907(8) 0.015(3) Uiso 1 1 d U . .
O56 O 0.6649(9) 0.6996(9) 0.4090(8) 0.017(3) Uiso 1 1 d U . .
O57 O 0.1722(8) 0.7588(9) 0.2886(7) 0.014(3) Uiso 1 1 d U . .
O58 O 1.0065(9) 0.2621(10) 0.4472(8) 0.020(3) Uiso 1 1 d U . .
O59 O 0.4594(9) 0.6319(9) 0.0802(8) 0.017(3) Uiso 1 1 d U . .
O60 O 0.6337(8) 0.6239(9) 0.2571(7) 0.013(2) Uiso 1 1 d U . .
O61 O 0.4401(9) 0.9220(10) 0.3520(8) 0.019(3) Uiso 1 1 d U . .
O62 O 0.6207(8) 0.7318(9) 0.1568(8) 0.015(2) Uiso 1 1 d U . .
O63 O 0.7141(8) 0.6818(9) 0.2956(7) 0.012(3) Uiso 1 1 d U . .
O64 O 0.4821(9) 0.9222(10) 0.4390(8) 0.020(3) Uiso 1 1 d U . .
O65 O 0.5303(9) 0.6845(9) 0.1223(8) 0.015(2) Uiso 1 1 d U . .
O66 O 0.7773(9) 0.1840(10) 0.4590(8) 0.023(3) Uiso 1 1 d U . .
O67 O 0.5441(9) 1.0182(9) 0.2441(8) 0.017(3) Uiso 1 1 d U . .
O68 O 0.5353(9) 0.5878(9) 0.2213(8) 0.017(3) Uiso 1 1 d U . .
O69 O 0.5333(9) 0.7873(9) 0.3731(8) 0.016(3) Uiso 1 1 d U . .
O70 O 0.7259(9) 0.5029(9) 0.0480(8) 0.018(3) Uiso 1 1 d U . .
O71 O 0.7758(8) 0.5131(9) 0.2981(7) 0.012(3) Uiso 1 1 d U . .
O72 O 0.3609(8) 0.7054(9) 0.2971(7) 0.014(3) Uiso 1 1 d U . .
O73 O 0.6922(8) 0.8232(9) 0.3790(7) 0.015(2) Uiso 1 1 d U . .
O74 O 0.3137(9) 0.8827(10) -0.0102(8) 0.021(3) Uiso 1 1 d U . .
O75 O 0.9025(10) 0.7022(10) 0.3893(9) 0.025(3) Uiso 1 1 d U . .
O76 O 0.7754(9) 0.3743(10) 0.5278(8) 0.020(4) Uiso 1 1 d U . .
O77 O 0.3254(9) 0.6129(10) 0.2140(8) 0.019(3) Uiso 1 1 d U . .
O78 O 0.8255(9) 0.2608(10) 0.3670(8) 0.019(3) Uiso 1 1 d U . .
O79 O 0.2460(9) 0.7429(10) 0.3705(8) 0.020(3) Uiso 1 1 d U . .
O80 O 0.4882(9) 0.7168(9) 0.2164(8) 0.016(3) Uiso 1 1 d U . .
O81 O 0.8270(9) 0.7204(10) 0.1107(8) 0.023(3) Uiso 1 1 d U . .
O82 O 0.6122(9) 0.7657(10) 0.0472(8) 0.018(3) Uiso 1 1 d U . .
O83 O 0.8039(10) 0.8338(10) 0.0107(9) 0.026(3) Uiso 1 1 d U . .
O84 O 0.7824(10) 0.6476(11) -0.0105(9) 0.028(3) Uiso 1 1 d U . .
O85 O 0.4142(9) 0.5690(10) 0.3018(8) 0.022(3) Uiso 1 1 d U . .
O86 O 0.6027(9) 0.9265(10) 0.4390(8) 0.018(3) Uiso 1 1 d U . .
O87 O 0.7945(9) 0.5427(10) 0.0878(8) 0.020(3) Uiso 1 1 d U . .
O88 O 0.9399(9) 0.2672(10) 0.3096(8) 0.018(3) Uiso 1 1 d U . .
O89 O 0.5939(9) 0.6489(9) 0.3655(8) 0.016(3) Uiso 1 1 d U . .
O90 O 0.6939(9) 0.8083(10) 0.0823(8) 0.019(3) Uiso 1 1 d U . .
O91 O 0.5879(9) 0.7657(9) 0.2624(8) 0.015(3) Uiso 1 1 d U . .
O92 O 0.7186(10) 0.8895(10) 0.4972(9) 0.025(3) Uiso 1 1 d U . .
O93 O 0.5139(9) 0.9157(10) 0.2521(8) 0.018(3) Uiso 1 1 d U . .
O94 O 0.6792(8) 0.9174(9) 0.2883(8) 0.014(2) Uiso 1 1 d U . .
O95 O 0.3522(8) 0.8298(9) 0.1704(7) 0.014(3) Uiso 1 1 d U . .
O96 O 0.8956(9) 0.3026(9) 0.3963(8) 0.016(2) Uiso 1 1 d U . .
O97 O 0.5771(9) 0.8948(10) 0.0349(8) 0.019(3) Uiso 1 1 d U . .
O98 O 0.6943(9) 0.3687(10) 0.3817(8) 0.019(3) Uiso 1 1 d U . .
O99 O 0.7315(9) 0.4504(10) 0.1590(8) 0.018(3) Uiso 1 1 d U . .
O100 O 0.3168(9) 0.7056(9) 0.1206(8) 0.015(2) Uiso 1 1 d U . .
O101 O 0.6541(10) 0.7384(11) -0.0555(9) 0.028(3) Uiso 1 1 d U . .
O102 O 0.4313(9) 0.8220(10) 0.4594(8) 0.021(3) Uiso 1 1 d U . .
O103 O 0.7026(9) 0.4692(9) 0.2680(8) 0.016(3) Uiso 1 1 d U . .
O104 O 0.4063(8) 0.6747(9) 0.1838(7) 0.013(2) Uiso 1 1 d U . .
O105 O 0.1686(9) 0.6787(10) 0.2412(8) 0.019(3) Uiso 1 1 d U . .
O106 O 0.7364(10) 0.2082(11) 0.2804(9) 0.027(3) Uiso 1 1 d U . .
O107 O 0.0575(9) 0.8088(10) 0.2295(8) 0.020(4) Uiso 1 1 d U . .
O108 O 0.4154(10) 0.6126(11) -0.0003(9) 0.029(3) Uiso 1 1 d U . .
O109 O 0.4812(9) 1.0453(10) 0.4365(8) 0.019(3) Uiso 1 1 d U . .
O110 O 0.9485(10) 0.6298(11) 0.1440(9) 0.027(3) Uiso 1 1 d U . .
O111 O 0.8780(10) 0.8964(11) 0.2072(9) 0.027(4) Uiso 1 1 d U . .
O112 O 0.7460(9) 0.6769(10) 0.0772(8) 0.018(3) Uiso 1 1 d U . .
O113 O 0.6151(9) 1.0697(10) 0.1350(8) 0.019(3) Uiso 1 1 d U . .
O114 O 0.6428(10) 0.2823(11) 0.4720(9) 0.030(4) Uiso 1 1 d U . .
O115 O 0.9182(9) 0.4292(10) 0.3399(8) 0.023(3) Uiso 1 1 d U . .
O116 O 0.4328(10) 0.4248(11) 0.1866(9) 0.029(4) Uiso 1 1 d U . .
O117 O 0.8624(10) 0.6883(10) 0.0189(8) 0.025(3) Uiso 1 1 d U . .
O118 O 0.8779(9) 0.5875(10) 0.1147(8) 0.020(3) Uiso 1 1 d U . .
O119 O 0.1498(11) 0.5662(12) 0.2432(9) 0.036(5) Uiso 1 1 d U . .
O120 O 0.6680(9) 0.6311(10) 0.0459(8) 0.023(3) Uiso 1 1 d U . .
O121 O 0.8755(9) 0.3343(10) 0.2035(8) 0.023(3) Uiso 1 1 d U . .
O122 O 0.1339(9) 0.7492(10) 0.0575(8) 0.023(3) Uiso 1 1 d U . .
O123 O 0.4011(10) 1.0363(10) 0.2563(9) 0.026(3) Uiso 1 1 d U . .
O124 O 1.0259(9) 0.3152(10) 0.3381(8) 0.020(3) Uiso 1 1 d U . .
O125 O 0.9567(10) 0.2250(11) 0.1652(9) 0.028(4) Uiso 1 1 d U . .
O126 O 0.3832(10) 0.4835(11) 0.2735(9) 0.028(3) Uiso 1 1 d U . .
O127 O 1.0193(10) 0.3903(11) 0.4022(9) 0.027(3) Uiso 1 1 d U . .
O128 O 1.0782(10) 0.2022(10) 0.3038(9) 0.026(3) Uiso 1 1 d U . .
O129 O 0.4938(9) 0.8275(10) 0.1120(8) 0.019(3) Uiso 1 1 d U . .
O130 O 0.6038(9) 0.5413(10) 0.1210(8) 0.018(3) Uiso 1 1 d U . .
O131 O 0.6909(9) 1.0802(10) 0.3174(8) 0.023(3) Uiso 1 1 d U . .
O132 O 0.2931(10) 0.5217(11) 0.2050(9) 0.027(3) Uiso 1 1 d U . .
O133 O 0.2802(9) 0.6751(10) 0.0510(8) 0.024(3) Uiso 1 1 d U . .
O134 O 0.2315(9) 0.9474(10) 0.1657(8) 0.020(3) Uiso 1 1 d U A .
O135 O 0.6357(9) 0.5154(10) 0.3656(8) 0.020(3) Uiso 1 1 d U . .
O136 O 1.0158(10) 0.1327(11) 0.5227(9) 0.030(3) Uiso 1 1 d U . .
O137 O 0.3423(10) 0.4967(11) 0.3819(9) 0.028(3) Uiso 1 1 d U . .
O138 O 0.9182(11) 0.5509(12) 0.0180(10) 0.042(4) Uiso 1 1 d U . .
O139 O 1.1102(10) 0.3200(11) 0.2303(9) 0.031(5) Uiso 1 1 d U . .
O140 O 0.8806(10) 0.0489(11) 0.4668(9) 0.028(4) Uiso 1 1 d U . .
W35 W 0.93492(7) 0.66145(9) 0.06631(7) 0.0185(4) Uani 0.75 1 d PU . 1
O141 O 1.0037(14) 0.6008(15) 0.0409(12) 0.034(5) Uiso 0.75 1 d PU . 1
O142 O 0.9616(15) 0.7309(16) 0.0349(13) 0.038(4) Uiso 0.75 1 d PU . 1
W36 W 0.7646(2) 0.5638(2) -0.00686(19) 0.0147(9) Uani 0.25 1 d PU . 2
O143 O 0.850(4) 0.507(4) -0.028(4) 0.033(5) Uiso 0.25 1 d PU . 2
O144 O 0.726(4) 0.587(4) -0.067(4) 0.032(4) Uiso 0.25 1 d PU . 2
Na1 Na 1.0038(5) 0.7103(6) 0.3970(5) 0.019(3) Uani 1 1 d . . .
Na2 Na 0.4057(6) 0.7048(6) 0.3722(5) 0.027(3) Uani 1 1 d U . .
Na3 Na 1.0245(6) -0.0231(6) 0.4507(6) 0.033(3) Uani 1 1 d . . .
Na4 Na 1.0269(6) 0.1377(6) 0.6117(6) 0.031(3) Uani 1 1 d . . .
Na5 Na 0.7229(6) 0.9942(7) 0.4991(6) 0.034(3) Uani 1 1 d U . .
Na6 Na 0.3607(6) 0.6429(7) -0.0840(5) 0.032(3) Uani 1 1 d U . .
Na7 Na 0.5472(6) 0.7572(7) -0.0819(5) 0.036(4) Uani 1 1 d . . .
Na8 Na 0.5000 0.5000 0.0000 0.032(4) Uani 1 2 d SU . .
Na9 Na 0.6014(7) 1.0597(7) 0.0473(6) 0.038(3) Uani 1 1 d U . .
Na10 Na 1.2117(6) -0.0071(7) 0.3994(6) 0.040(4) Uani 1 1 d . . .
Na11 Na 0.2852(7) 1.1024(8) 0.2304(7) 0.049(4) Uani 1 1 d U . .
Na12 Na 0.7406(6) 0.5423(7) 0.5484(6) 0.050(4) Uani 1 1 d U . .
Na13 Na 0.8167(8) 0.9150(8) 0.0427(7) 0.056(4) Uani 1 1 d U . .
Na14 Na 0.4456(8) 0.7923(8) 0.3046(7) 0.058(4) Uani 1 1 d U . .
Na15 Na 0.8624(9) 0.8171(10) 0.1243(8) 0.074(5) Uani 1 1 d U . .
Na16 Na 0.7116(8) 1.0872(9) 0.5239(7) 0.062(4) Uani 1 1 d U . .
Na19 Na 0.4617(9) 0.5036(11) 0.4020(7) 0.086(8) Uani 1 1 d . . .
Na21 Na 0.5000 1.0000 0.0000 0.075(7) Uani 1 2 d SU . .
Na27 Na 1.2062(10) -0.1990(11) 0.4441(11) 0.107(9) Uani 1 1 d . . .
Na18 Na 0.6208(11) 0.2089(12) 0.2979(9) 0.055(6) Uani 0.72 1 d P . .
Na20 Na 0.8738(11) 0.3981(12) 0.0800(8) 0.057(6) Uani 0.75 1 d P . .
Na22 Na 0.1794(9) 0.7345(10) -0.0459(8) 0.043(4) Uani 0.75 1 d PU . .
Na23 Na 1.0651(12) -0.0680(13) 0.7065(11) 0.031(6) Uani 0.50 1 d PU . .
Na24 Na 0.2733(11) 0.5285(12) 0.0880(10) 0.064(7) Uani 0.75 1 d P . .
Na17 Na 0.8091(17) 0.9903(17) -0.0458(14) 0.059(6) Uani 0.50 1 d PU . .
Na25 Na 0.4528(12) 1.1696(13) 0.4382(10) 0.057(7) Uani 0.65 1 d PU . .
Na26 Na 0.8173(14) 0.5550(14) 0.3719(11) 0.064(7) Uani 0.65 1 d PU . .
Na28 Na 0.1965(13) 1.0579(14) 0.1719(12) 0.058(6) Uani 0.60 1 d PU . .
Na29 Na 0.8630(13) 0.5953(15) 0.6021(12) 0.054(8) Uani 0.56 1 d P . .
Na30 Na 0.9935(15) 0.7885(16) 0.0813(13) 0.062(5) Uani 0.57 1 d PU . .
OW2 O 0.8103(13) 0.7073(14) -0.1245(11) 0.056(4) Uiso 1 1 d U . .
OW3 O 0.629(2) 0.198(2) 0.2111(17) 0.114(9) Uiso 1 1 d U . .
OW4 O 0.9779(14) 0.0585(15) 0.6524(12) 0.064(5) Uiso 1 1 d U . .
OW5 O 0.9218(10) 0.2353(11) 0.6107(9) 0.028(4) Uiso 1 1 d U . .
OW6 O 0.5610(10) 0.6465(11) -0.0085(9) 0.030(4) Uiso 1 1 d U . .
OW7 O 0.4918(9) 0.8231(10) -0.0154(8) 0.024(3) Uiso 1 1 d U . .
OW8 O 0.9604(10) 0.8186(10) 0.3249(9) 0.025(4) Uiso 1 1 d U . .
OW9 O 1.0572(11) 0.6568(11) 0.3285(9) 0.035(5) Uiso 1 1 d U . .
OW10 O 0.7642(9) 1.0479(10) 0.4059(8) 0.022(4) Uiso 1 1 d U . .
OW11 O 0.3227(10) 0.7925(11) 0.4111(9) 0.031(4) Uiso 1 1 d U . .
OW12 O 0.4315(10) 0.7817(10) -0.0929(9) 0.025(4) Uiso 1 1 d U . .
OW13 O 0.3710(9) 0.6125(10) 0.4320(8) 0.024(3) Uiso 1 1 d U . .
OW14 O 1.0746(9) 0.2242(10) 0.5422(8) 0.024(4) Uiso 1 1 d U . .
OW15 O 0.4707(10) 0.6837(11) 0.4448(9) 0.029(4) Uiso 1 1 d U . .
OW16 O 0.6104(10) 1.0566(11) 0.4685(9) 0.028(4) Uiso 1 1 d U . .
OW17 O 1.3089(11) -0.0737(12) 0.3470(10) 0.041(5) Uiso 1 1 d U . .
OW18 O 0.6849(10) 0.9424(11) 0.0756(9) 0.027(3) Uiso 1 1 d U . .
OW19 O 1.0523(11) 0.6071(12) 0.4733(10) 0.041(5) Uiso 1 1 d U . .
OW20 O 0.2845(10) 0.7540(11) -0.0723(9) 0.033(3) Uiso 1 1 d U . .
OW21 O 0.1701(13) 1.1624(14) 0.1995(11) 0.053(5) Uiso 1 1 d U . .
OW22 O 0.2872(11) 0.9987(12) 0.2307(10) 0.038(4) Uiso 1 1 d U . .
OW23 O 0.3082(12) 0.6583(13) -0.1596(11) 0.050(5) Uiso 1 1 d U . .
OW24 O 1.2362(11) 0.0965(12) 0.3215(10) 0.042(5) Uiso 1 1 d U . .
OW25 O 0.4227(12) 0.4447(13) 0.0583(10) 0.044(4) Uiso 1 1 d U . .
OW26 O 0.4437(11) 0.5298(12) -0.0828(10) 0.041(4) Uiso 1 1 d U . .
OW27 O 0.7891(12) 1.0087(13) 0.0788(11) 0.048(5) Uiso 1 1 d U . .
OW28 O 0.8318(12) 0.9341(13) 0.5393(10) 0.045(5) Uiso 1 1 d U . .
OW29 O 1.1625(12) -0.0887(13) 0.4134(11) 0.048(5) Uiso 1 1 d U . .
OW30 O 0.2687(12) 0.6110(13) -0.0264(10) 0.045(4) Uiso 1 1 d U . .
OW31 O 0.4514(13) 0.6827(14) -0.1376(12) 0.060(6) Uiso 1 1 d U . .
OW32 O 0.8188(10) 0.4234(10) 0.5902(9) 0.025(4) Uiso 1 1 d U . .
OW33 O 1.1420(13) 0.0562(14) 0.6317(12) 0.057(6) Uiso 1 1 d U . .
OW34 O 0.7597(12) 0.5708(13) 0.6243(11) 0.051(5) Uiso 1 1 d U . .
OW35 O 0.6703(14) 0.9510(15) 0.5965(12) 0.062(6) Uiso 1 1 d U . .
OW36 O 0.5561(14) 0.8457(15) -0.1661(12) 0.063(6) Uiso 1 1 d U . .
OW37 O 0.7066(12) 0.5431(13) 0.4663(10) 0.044(4) Uiso 1 1 d U . .
OW38 O 0.6304(18) 0.6803(19) -0.1371(16) 0.100(8) Uiso 1 1 d U . .
OW39 O 0.3363(15) 1.1187(16) 0.1294(13) 0.077(7) Uiso 1 1 d U . .
OW40 O 0.4103(10) 0.8993(11) 0.2022(9) 0.030(4) Uiso 1 1 d U . .
OW41 O 0.5746(17) 0.3344(18) 0.2534(15) 0.091(7) Uiso 1 1 d U . .
OW42 O 0.1333(15) 0.5888(16) 0.0906(13) 0.075(7) Uiso 1 1 d U . .
OW43 O 0.5197(14) 0.8441(15) -0.2633(12) 0.065(8) Uiso 1 1 d U . .
OW44 O 0.776(3) 0.744(3) 0.696(3) 0.080(7) Uiso 0.50 1 d PU . .
OW45 O 0.9471(14) 0.6952(15) -0.0849(12) 0.065(4) Uiso 1 1 d U . .
OW46 O 1.050(2) 0.977(2) 0.187(2) 0.142(13) Uiso 1 1 d U . .
OW47 O 0.8598(18) 0.595(2) 0.6947(16) 0.102(9) Uiso 1 1 d U . .
OW48 O 0.5696(12) 0.4544(13) 0.4635(10) 0.046(5) Uiso 1 1 d U . .
OW49 O 0.8031(14) 0.7141(15) 0.5667(12) 0.066(5) Uiso 1 1 d U . .
OW50 O 1.1579(13) -0.0741(14) 0.3047(12) 0.058(5) Uiso 1 1 d U . .
OW51 O 0.8434(12) 0.8012(13) 0.6026(11) 0.049(5) Uiso 1 1 d U . .
OW52 O 0.323(2) 1.256(2) 0.383(2) 0.141(16) Uiso 1 1 d . . .
OW53 O 0.8910(19) 1.074(2) -0.0673(17) 0.109(11) Uiso 1 1 d U . .
OW54 O 0.9450(14) 0.8793(15) 0.0159(13) 0.068(5) Uiso 1 1 d U . .
OW55 O 0.8717(14) 0.5919(15) -0.1087(13) 0.066(4) Uiso 1 1 d U . .
OW56 O 0.9296(16) 0.5638(17) 0.4009(14) 0.079(6) Uiso 1 1 d U . .
OW57 O 1.0942(14) 0.6900(15) -0.0213(13) 0.068(6) Uiso 1 1 d U . .
OW58 O 0.7171(14) 0.9370(15) -0.0828(12) 0.064(7) Uiso 1 1 d U . .
OW59 O 0.5117(12) 0.6939(14) 0.5721(11) 0.052(4) Uiso 1 1 d U . .
OW60 O 0.5690(13) 0.5499(14) 0.4997(12) 0.057(6) Uiso 1 1 d U . .
OW61 O 0.9157(15) 0.9790(16) 0.2479(13) 0.076(7) Uiso 1 1 d U . .
OW62 O 1.1000(14) 0.0545(15) 0.2289(13) 0.067(6) Uiso 1 1 d U . .
OW63 O 0.9567(12) 0.7001(13) 0.2537(10) 0.044(3) Uiso 1 1 d U . .
OW64 O 0.1805(16) 0.7624(17) -0.1433(14) 0.078(7) Uiso 1 1 d U . .
OW65 O 0.6496(19) 0.833(2) 0.6596(17) 0.109(8) Uiso 1 1 d U . .
OW66 O 0.882(4) 1.150(4) 0.060(3) 0.109(13) Uiso 0.50 1 d PU . .
OW67 O 0.8750(15) 0.6536(17) 0.5206(14) 0.077(6) Uiso 1 1 d U . .
OW68 O 0.9011(18) 1.025(2) 0.0550(16) 0.102(7) Uiso 1 1 d U . .
OW69 O 0.4103(15) 0.3488(16) 0.3334(13) 0.075(5) Uiso 1 1 d U . .
OW70 O 0.2792(15) 0.3906(16) 0.2348(13) 0.076(6) Uiso 1 1 d U . .
OW71 O 0.8333(13) 0.5572(15) 0.4716(12) 0.061(4) Uiso 1 1 d U . .
OW72 O 1.0206(11) 0.5736(12) -0.0432(10) 0.042(5) Uiso 1 1 d U . .
OW73 O 0.6090(12) 0.1964(13) 0.4014(11) 0.049(6) Uiso 1 1 d U . .
OW74 O 0.5992(13) 1.0410(14) -0.0397(12) 0.058(5) Uiso 1 1 d U . .
OW75 O 1.0414(14) 0.6202(15) 0.1871(13) 0.067(5) Uiso 1 1 d U . .
OW76 O 0.730(2) 0.129(2) 0.162(2) 0.137(13) Uiso 1 1 d U . .
OW77 O 0.5881(12) 0.4343(13) 0.2837(10) 0.043(3) Uiso 1 1 d U . .
OW78 O 0.5079(18) 0.2098(19) 0.3281(16) 0.099(7) Uiso 1 1 d U . .
OW79 O 0.3015(19) 1.209(2) 0.2004(16) 0.105(9) Uiso 1 1 d U . .
OW80 O 0.5281(15) 0.4193(16) 0.3841(13) 0.069(6) Uiso 1 1 d U . .
OW81 O 1.0708(15) 0.5160(17) 0.3743(14) 0.077(6) Uiso 1 1 d U . .
OW82 O 0.8326(19) 1.109(2) 0.2132(16) 0.105(8) Uiso 1 1 d U . .
OW83 O 0.9681(12) 0.5598(13) 0.2959(11) 0.048(3) Uiso 1 1 d U . .
OW84 O 0.5043(12) 1.0186(13) 0.0928(10) 0.046(4) Uiso 1 1 d U . .
OW85 O 1.0088(16) 0.5474(17) -0.1230(14) 0.082(6) Uiso 1 1 d U . .
OW86 O 1.0209(14) 0.4564(15) 0.4565(12) 0.065(6) Uiso 1 1 d U . .
OW89 O 0.107(3) 1.151(3) 0.095(3) 0.082(13) Uiso 0.55 1 d PU A 1
OW90 O 0.034(4) 1.199(4) 0.081(4) 0.102(18) Uiso 0.45 1 d PU B 2
OW91 O 0.995(3) 0.868(3) 0.121(2) 0.066(9) Uiso 0.50 1 d PU . 1
OW92 O 0.982(3) 0.807(3) 0.157(2) 0.058(6) Uiso 0.50 1 d PU . 2

loop_
_atom_site_aniso_label
_atom_site_aniso_U_11
_atom_site_aniso_U_22
_atom_site_aniso_U_33
_atom_site_aniso_U_23
_atom_site_aniso_U_13
_atom_site_aniso_U_12
W1 0.0098(4) 0.0087(5) 0.0057(5) -0.0069(4) -0.0011(4) -0.0011(4)
W2 0.0137(5) 0.0126(5) 0.0092(5) -0.0081(5) -0.0006(4) -0.0010(5)
W3 0.0147(4) 0.0120(5) 0.0078(5) -0.0069(4) -0.0023(4) -0.0041(4)
W4 0.0125(5) 0.0115(5) 0.0067(5) -0.0072(4) -0.0012(4) -0.0036(4)
W5 0.0103(5) 0.0165(6) 0.0095(5) -0.0092(5) 0.0017(4) -0.0024(5)
W6 0.0155(5) 0.0143(6) 0.0088(5) -0.0078(5) -0.0041(5) -0.0020(5)
W7 0.0135(5) 0.0111(5) 0.0144(6) -0.0079(5) -0.0047(5) -0.0024(5)
W8 0.0204(5) 0.0155(6) 0.0119(6) -0.0098(5) -0.0048(5) -0.0061(5)
W9 0.0154(5) 0.0169(6) 0.0064(5) -0.0087(5) 0.0005(4) -0.0043(5)
W10 0.0136(5) 0.0142(6) 0.0108(6) -0.0066(5) -0.0046(4) -0.0044(5)
W11 0.0206(5) 0.0121(5) 0.0091(6) -0.0059(5) -0.0022(5) -0.0059(5)
W12 0.0116(5) 0.0138(6) 0.0108(6) -0.0071(5) 0.0018(4) -0.0043(5)
W13 0.0196(5) 0.0132(6) 0.0090(6) -0.0051(5) -0.0044(5) -0.0061(5)
W14 0.0165(5) 0.0171(6) 0.0147(6) -0.0069(5) 0.0021(5) -0.0080(5)
W15 0.0175(5) 0.0115(5) 0.0129(6) -0.0101(5) -0.0024(5) -0.0029(5)
W16 0.0180(5) 0.0131(6) 0.0129(6) -0.0036(5) -0.0058(5) -0.0083(5)
W17 0.0131(4) 0.0104(5) 0.0066(5) -0.0070(4) -0.0001(4) -0.0009(4)
W18 0.0154(5) 0.0124(6) 0.0192(6) -0.0072(5) -0.0074(5) -0.0012(5)
W19 0.0176(5) 0.0164(5) 0.0125(5) -0.0113(4) -0.0037(4) -0.0042(4)
W20 0.0117(5) 0.0125(5) 0.0114(6) -0.0110(5) 0.0004(4) -0.0024(4)
W21 0.0170(5) 0.0187(6) 0.0132(6) -0.0087(5) 0.0031(5) -0.0093(5)
W22 0.0257(6) 0.0146(6) 0.0180(6) -0.0059(5) -0.0087(5) -0.0108(5)
W23 0.0169(5) 0.0173(6) 0.0145(6) -0.0043(5) -0.0062(5) -0.0091(5)
W24 0.0166(5) 0.0179(6) 0.0196(6) -0.0160(5) 0.0002(5) 0.0004(5)
W25 0.0192(5) 0.0158(6) 0.0199(6) -0.0112(5) 0.0007(5) -0.0091(5)
W26 0.0115(5) 0.0189(6) 0.0263(7) -0.0165(5) 0.0010(5) 0.0008(5)
W27 0.0249(6) 0.0101(6) 0.0211(6) -0.0054(5) -0.0099(5) -0.0040(5)
W28 0.0173(5) 0.0273(7) 0.0170(6) -0.0135(5) -0.0052(5) -0.0076(5)
W29 0.0194(5) 0.0135(6) 0.0191(6) -0.0130(5) -0.0053(5) -0.0025(5)
W30 0.0105(5) 0.0251(6) 0.0176(6) -0.0141(5) 0.0002(5) -0.0028(5)
W31 0.0221(6) 0.0109(6) 0.0221(7) -0.0058(5) -0.0145(5) 0.0002(5)
W32 0.0181(5) 0.0262(7) 0.0207(6) -0.0135(5) 0.0011(5) -0.0119(5)
W33 0.0199(5) 0.0174(6) 0.0148(6) -0.0070(5) 0.0090(5) -0.0018(5)
W34 0.0161(5) 0.0137(6) 0.0323(7) -0.0145(5) -0.0084(5) 0.0049(5)
Ni1 0.0082(14) 0.0117(16) 0.0133(17) -0.0098(14) -0.0015(13) 0.0003(13)
Ni2 0.0136(13) 0.0106(14) 0.0107(15) -0.0084(12) -0.0003(12) -0.0018(12)
Ni3 0.0109(9) 0.0102(10) 0.0092(10) -0.0053(8) -0.0020(8) -0.0030(8)
Ni4 0.0128(15) 0.0082(16) 0.0074(16) -0.0060(13) 0.0007(13) -0.0030(13)
Ni5 0.0154(15) 0.0137(17) 0.0100(17) -0.0069(14) -0.0036(14) -0.0066(14)
Ni6 0.0121(13) 0.0112(14) 0.0077(14) -0.0062(12) -0.0017(12) -0.0043(12)
Ni7 0.0122(13) 0.0108(14) 0.0074(14) -0.0067(12) -0.0016(12) -0.0005(12)
Ni8 0.0108(9) 0.0104(10) 0.0089(10) -0.0050(8) -0.0017(8) -0.0042(8)
Ni9 0.0106(13) 0.0091(14) 0.0078(14) -0.0066(12) -0.0014(12) 0.0006(12)
Ni10 0.0111(10) 0.0117(10) 0.0103(10) -0.0057(8) -0.0018(8) -0.0037(8)
Ni11 0.0100(13) 0.0111(14) 0.0088(15) -0.0075(12) -0.0005(12) -0.0024(12)
Ni12 0.0100(12) 0.0096(14) 0.0068(14) -0.0060(12) 0.0003(12) -0.0031(12)
P1 0.020(3) 0.017(4) 0.013(4) -0.005(3) 0.001(3) -0.010(3)
P2 0.013(3) 0.011(3) 0.016(4) -0.005(3) -0.002(3) -0.003(3)
P3 0.014(3) 0.013(4) 0.010(4) -0.001(3) -0.006(3) -0.003(3)
W35 0.0159(7) 0.0274(9) 0.0141(8) -0.0090(7) 0.0043(6) -0.0115(7)
W36 0.0173(12) 0.0139(12) 0.0112(12) -0.0069(8) -0.0005(9) -0.0029(9)
Na1 0.014(5) 0.022(6) 0.026(7) -0.015(5) -0.005(5) -0.002(5)
Na2 0.029(5) 0.027(6) 0.028(6) -0.021(5) 0.002(5) -0.007(5)
Na3 0.026(6) 0.023(7) 0.044(8) -0.021(6) -0.012(6) 0.007(5)
Na4 0.028(6) 0.033(7) 0.048(8) -0.022(6) -0.015(6) -0.012(6)
Na5 0.042(6) 0.033(7) 0.043(7) -0.026(6) -0.009(6) -0.015(6)
Na6 0.038(5) 0.039(6) 0.037(6) -0.016(5) -0.002(5) -0.028(5)
Na7 0.034(7) 0.058(9) 0.017(7) -0.005(6) -0.010(6) -0.020(7)
Na8 0.034(7) 0.035(8) 0.037(8) -0.022(7) -0.013(7) -0.006(7)
Na9 0.059(8) 0.026(6) 0.037(7) -0.017(6) -0.017(6) -0.011(6)
Na10 0.028(6) 0.048(9) 0.049(9) -0.038(7) -0.019(6) 0.008(6)
Na11 0.043(7) 0.053(9) 0.066(10) -0.032(8) -0.017(7) -0.014(7)
Na12 0.032(6) 0.038(7) 0.040(7) -0.001(6) 0.009(5) 0.001(5)
Na13 0.071(7) 0.055(7) 0.052(7) -0.019(6) -0.010(6) -0.029(6)
Na14 0.054(7) 0.049(7) 0.061(8) -0.033(7) 0.008(7) -0.006(6)
Na15 0.084(8) 0.070(8) 0.060(8) -0.023(7) -0.005(7) -0.026(7)
Na16 0.063(7) 0.056(8) 0.067(9) -0.029(7) -0.008(7) -0.016(7)
Na19 0.078(12) 0.119(17) 0.037(10) 0.035(11) -0.029(9) -0.058(12)
Na21 0.078(10) 0.046(9) 0.056(10) -0.012(9) 0.002(9) 0.002(9)
Na27 0.074(12) 0.069(14) 0.15(2) -0.036(14) 0.026(13) -0.028(11)
Na18 0.056(12) 0.069(16) 0.047(13) -0.029(12) -0.003(11) -0.023(12)
Na20 0.062(12) 0.062(14) 0.031(11) -0.019(11) 0.001(10) -0.011(12)
Na22 0.046(7) 0.056(9) 0.043(8) -0.026(7) 0.007(7) -0.031(7)
Na23 0.034(9) 0.029(9) 0.031(10) -0.018(7) -0.002(7) -0.006(7)
Na24 0.053(12) 0.069(15) 0.078(17) -0.058(14) 0.004(12) -0.007(12)
Na17 0.072(8) 0.058(8) 0.053(8) -0.017(7) -0.014(7) -0.026(7)
Na25 0.062(10) 0.060(10) 0.048(10) -0.031(8) -0.004(8) -0.013(8)
Na26 0.077(10) 0.063(11) 0.060(11) -0.033(8) -0.018(8) -0.017(8)
Na28 0.060(10) 0.057(11) 0.065(12) -0.036(10) -0.014(9) -0.012(9)
Na29 0.048(15) 0.060(18) 0.054(18) -0.035(15) 0.005(14) -0.011(14)
Na30 0.071(9) 0.064(9) 0.057(9) -0.023(8) -0.005(8) -0.031(8)

loop_
_atom_type_symbol
_atom_type_description
_atom_type_scat_dispersion_real
_atom_type_scat_dispersion_imag
_atom_type_scat_source
H H 0.0000 0.0000 'International Tables Vol C Tables 4.2.6.8 and 6.1.1.4'
P P 0.1023 0.0942 'International Tables Vol C Tables 4.2.6.8 and 6.1.1.4'
O O 0.0106 0.0060 'International Tables Vol C Tables 4.2.6.8 and 6.1.1.4'
Na Na 0.0362 0.0249 'International Tables Vol C Tables 4.2.6.8 and 6.1.1.4'
Ni Ni 0.3393 1.1124 'International Tables Vol C Tables 4.2.6.8 and 6.1.1.4'
W W -0.8490 6.8722 'International Tables Vol C Tables 4.2.6.8 and 6.1.1.4'

loop_
_geom_angle_atom_site_label_1
_geom_angle_atom_site_label_2
_geom_angle_atom_site_label_3
_geom_angle
_geom_angle_site_symmetry_1
_geom_angle_site_symmetry_3
_geom_angle_publ_flag
O135 W1 O89 106.8(9) . . ?
O135 W1 O32 107.8(8) . . ?
O89 W1 O32 108.3(9) . . ?
O135 W1 O60 111.3(9) . . ?
O89 W1 O60 110.9(8) . . ?
O32 W1 O60 111.6(8) . . ?
O135 W1 Na2 122.4(6) . . ?
O89 W1 Na2 72.8(6) . . ?
O32 W1 Na2 35.7(7) . . ?
O60 W1 Na2 122.6(5) . . ?
O134 W2 O95 103.8(8) . . ?
O134 W2 O9 100.2(9) . . ?
O95 W2 O9 94.7(7) . . ?
O134 W2 O7 102.8(8) . . ?
O95 W2 O7 91.6(8) . . ?
O9 W2 O7 154.0(8) . . ?
O134 W2 O55 98.6(8) . . ?
O95 W2 O55 157.5(8) . . ?
O9 W2 O55 83.2(7) . . ?
O7 W2 O55 81.4(7) . . ?
O134 W2 O21 167.6(7) . . ?
O95 W2 O21 87.2(7) . . ?
O9 W2 O21 72.8(7) . . ?
O7 W2 O21 82.3(7) . . ?
O55 W2 O21 70.7(6) . . ?
O56 W3 O47 102.8(10) . . ?
O56 W3 O18 92.2(9) . . ?
O47 W3 O18 99.9(8) . . ?
O56 W3 O17 92.2(8) . . ?
O47 W3 O17 102.2(8) . . ?
O18 W3 O17 155.8(8) . . ?
O56 W3 O49 158.3(7) . . ?
O47 W3 O49 99.0(9) . . ?
O18 W3 O49 84.1(9) . . ?
O17 W3 O49 83.0(8) . . ?
O56 W3 O73 85.9(7) . . ?
O47 W3 O73 168.7(8) . . ?
O18 W3 O73 72.2(6) . . ?
O17 W3 O73 84.4(6) . . ?
O49 W3 O73 72.5(7) . . ?
O129 W4 O39 100.7(9) . . ?
O129 W4 O62 101.4(7) . . ?
O39 W4 O62 100.2(8) . . ?
O129 W4 O97 96.2(7) . . ?
O39 W4 O97 93.9(8) . . ?
O62 W4 O97 154.9(8) . . ?
O129 W4 O82 89.2(9) . . ?
O39 W4 O82 168.1(7) . . ?
O62 W4 O82 84.1(8) . . ?
O97 W4 O82 78.4(8) . . ?
O129 W4 O90 168.1(9) . . ?
O39 W4 O90 89.3(8) . . ?
O62 W4 O90 83.0(7) . . ?
O97 W4 O90 76.4(6) . . ?
O82 W4 O90 80.2(7) . . ?
O79 W5 O72 102.8(9) . . ?
O79 W5 O1 104.7(9) . . ?
O72 W5 O1 91.4(8) . . ?
O79 W5 O9 98.8(9) . . ?
O72 W5 O9 93.0(7) . . ?
O1 W5 O9 154.4(8) . . ?
O79 W5 O57 98.4(8) . . ?
O72 W5 O57 158.8(9) . . ?
O1 W5 O57 84.3(7) . . ?
O9 W5 O57 82.6(7) . . ?
O79 W5 O21 166.9(7) . . ?
O72 W5 O21 87.4(7) . . ?
O1 W5 O21 83.0(7) . . ?
O9 W5 O21 72.1(7) . . ?
O57 W5 O21 71.5(7) . . ?
O79 W5 Na2 63.8(6) . . ?
O72 W5 Na2 39.0(7) . . ?
O1 W5 Na2 102.6(5) . . ?
O9 W5 Na2 96.5(5) . . ?
O57 W5 Na2 161.9(6) . . ?
O21 W5 Na2 125.5(4) . . ?
O74 W6 O22 103.4(8) . . ?
O74 W6 O7 104.1(9) . . ?
O22 W6 O7 92.4(8) . . ?
O74 W6 O40 98.4(9) . . ?
O22 W6 O40 92.0(8) . . ?
O7 W6 O40 155.4(7) . . ?
O74 W6 O10 98.6(8) . . ?
O22 W6 O10 157.9(7) . . ?
O7 W6 O10 84.0(8) . . ?
O40 W6 O10 83.0(8) . . ?
O74 W6 O100 166.6(9) . . ?
O22 W6 O100 86.2(6) . . ?
O7 W6 O100 84.5(7) . . ?
O40 W6 O100 71.7(7) . . ?
O10 W6 O100 71.8(6) . . ?
O123 W7 O93 103.8(10) . . ?
O123 W7 O61 99.4(8) . . ?
O93 W7 O61 93.8(9) . . ?
O123 W7 O67 102.8(8) . . ?
O93 W7 O67 91.9(9) . . ?
O61 W7 O67 155.0(7) . . ?
O123 W7 O37 98.9(9) . . ?
O93 W7 O37 157.3(7) . . ?
O61 W7 O37 82.9(8) . . ?
O67 W7 O37 82.5(8) . . ?
O123 W7 O44 167.2(9) . . ?
O93 W7 O44 87.3(8) . . ?
O61 W7 O44 73.3(6) . . ?
O67 W7 O44 82.7(6) . . ?
O37 W7 O44 70.2(7) . . ?
O92 W8 O48 102.2(9) . . ?
O92 W8 O49 101.9(9) . . ?
O48 W8 O49 92.2(8) . . ?
O92 W8 O43 102.0(9) . . ?
O48 W8 O43 87.7(8) . . ?
O49 W8 O43 155.6(9) . . ?
O92 W8 O86 103.3(9) . . ?
O48 W8 O86 153.9(9) . . ?
O49 W8 O86 87.7(7) . . ?
O43 W8 O86 81.9(7) . . ?
O92 W8 O73 172.5(7) . . ?
O48 W8 O73 72.4(7) . . ?
O49 W8 O73 73.6(7) . . ?
O43 W8 O73 83.2(8) . . ?
O86 W8 O73 82.6(7) . . ?
O101 W9 O82 104.6(9) . . ?
O101 W9 O120 101.9(9) . . ?
O82 W9 O120 97.7(9) . . ?
O101 W9 O29 97.9(9) . . ?
O82 W9 O29 89.3(9) . . ?
O120 W9 O29 156.5(7) . . ?
O101 W9 O84 96.9(9) . . ?
O82 W9 O84 157.2(8) . . ?
O120 W9 O84 84.9(8) . . ?
O29 W9 O84 80.3(8) . . ?
O101 W9 O112 165.5(8) . . ?
O82 W9 O112 86.2(8) . . ?
O120 W9 O112 85.8(8) . . ?
O29 W9 O112 72.2(7) . . ?
O84 W9 O112 71.4(8) . . ?
O101 W9 W36 85.8(8) . . ?
O82 W9 W36 147.1(6) . . ?
O120 W9 W36 49.3(7) . . ?
O29 W9 W36 120.6(6) . . ?
O84 W9 W36 40.7(6) . . ?
O112 W9 W36 90.2(6) . . ?
O75 W10 O50 104.3(10) . . ?
O75 W10 O14 102.4(8) . . ?
O50 W10 O14 91.7(8) . . ?
O75 W10 O18 99.7(8) . . ?
O50 W10 O18 93.6(9) . . ?
O14 W10 O18 155.1(8) . . ?
O75 W10 O48 96.8(9) . . ?
O50 W10 O48 158.9(7) . . ?
O14 W10 O48 82.6(8) . . ?
O18 W10 O48 83.7(9) . . ?
O75 W10 O73 167.3(9) . . ?
O50 W10 O73 86.8(7) . . ?
O14 W10 O73 83.3(6) . . ?
O18 W10 O73 72.8(6) . . ?
O48 W10 O73 72.4(7) . . ?
O114 W11 O98 105.3(9) . . ?
O114 W11 O4 99.8(10) . . ?
O98 W11 O4 91.3(9) . . ?
O114 W11 O13 102.6(10) . . ?
O98 W11 O13 93.8(8) . . ?
O4 W11 O13 154.8(8) . . ?
O114 W11 O66 96.9(9) . . ?
O98 W11 O66 157.7(8) . . ?
O4 W11 O66 82.6(8) . . ?
O13 W11 O66 83.3(8) . . ?
O114 W11 O78 167.7(9) . . ?
O98 W11 O78 84.4(7) . . ?
O4 W11 O78 72.0(7) . . ?
O13 W11 O78 83.9(8) . . ?
O66 W11 O78 73.2(7) . . ?
O114 W11 Na27 82.3(7) . 2_756 ?
O98 W11 Na27 132.0(8) . 2_756 ?
O4 W11 Na27 134.9(7) . 2_756 ?
O13 W11 Na27 39.3(6) . 2_756 ?
O66 W11 Na27 52.7(8) . 2_756 ?
O78 W11 Na27 96.8(5) . 2_756 ?
O11 W12 O38 103.4(9) . . ?
O11 W12 O51 100.1(7) . . ?
O38 W12 O51 101.6(9) . . ?
O11 W12 O110 91.3(7) . . ?
O38 W12 O110 94.6(9) . . ?
O51 W12 O110 157.3(8) . . ?
O11 W12 O81 163.0(9) . . ?
O38 W12 O81 88.6(8) . . ?
O51 W12 O81 89.0(7) . . ?
O110 W12 O81 75.5(7) . . ?
O11 W12 O118 90.1(8) . . ?
O38 W12 O118 161.7(7) . . ?
O51 W12 O118 87.9(8) . . ?
O110 W12 O118 72.4(8) . . ?
O81 W12 O118 75.8(8) . . ?
O11 W12 W35 114.6(6) . . ?
O38 W12 W35 114.0(6) . . ?
O51 W12 W35 120.7(6) . . ?
O110 W12 W35 36.9(6) . . ?
O81 W12 W35 48.6(5) . . ?
O118 W12 W35 48.0(5) . . ?
O76 W13 O12 103.5(9) . . ?
O76 W13 O28 99.8(9) . . ?
O12 W13 O28 94.1(8) . . ?
O76 W13 O13 102.1(9) . . ?
O12 W13 O13 92.5(8) . . ?
O28 W13 O13 154.8(9) . . ?
O76 W13 O8 98.6(8) . . ?
O12 W13 O8 157.9(10) . . ?
O28 W13 O8 82.3(7) . . ?
O13 W13 O8 82.4(7) . . ?
O76 W13 O96 168.1(7) . . ?
O12 W13 O96 86.3(8) . . ?
O28 W13 O96 72.3(8) . . ?
O13 W13 O96 83.9(8) . . ?
O8 W13 O96 71.8(7) . . ?
O76 W13 Na27 82.0(8) . 2_756 ?
O12 W13 Na27 132.2(7) . 2_756 ?
O28 W13 Na27 132.3(6) . 2_756 ?
O13 W13 Na27 41.0(7) . 2_756 ?
O8 W13 Na27 50.7(6) . 2_756 ?
O96 W13 Na27 96.6(6) . 2_756 ?
O137 W14 O85 102.8(9) . . ?
O137 W14 O1 102.8(10) . . ?
O85 W14 O1 91.4(9) . . ?
O137 W14 O126 100.6(10) . . ?
O85 W14 O126 94.9(9) . . ?
O1 W14 O126 153.8(8) . . ?
O137 W14 O35 98.1(8) . . ?
O85 W14 O35 159.1(8) . . ?
O1 W14 O35 83.2(8) . . ?
O126 W14 O35 81.8(9) . . ?
O137 W14 O77 168.0(9) . . ?
O85 W14 O77 87.2(7) . . ?
O1 W14 O77 83.3(7) . . ?
O126 W14 O77 71.6(7) . . ?
O35 W14 O77 72.1(7) . . ?
O137 W14 Na19 54.5(7) . . ?
O85 W14 Na19 48.4(6) . . ?
O1 W14 Na19 98.3(7) . . ?
O126 W14 Na19 104.9(7) . . ?
O35 W14 Na19 152.4(6) . . ?
O77 W14 Na19 135.5(5) . . ?
O106 W15 O30 104.7(9) . . ?
O106 W15 O4 98.8(9) . . ?
O30 W15 O4 94.3(9) . . ?
O106 W15 O46 103.6(10) . . ?
O30 W15 O46 93.7(8) . . ?
O4 W15 O46 153.4(8) . . ?
O106 W15 O54 95.8(8) . . ?
O30 W15 O54 159.5(9) . . ?
O4 W15 O54 81.6(8) . . ?
O46 W15 O54 82.1(7) . . ?
O106 W15 O78 165.9(7) . . ?
O30 W15 O78 86.6(8) . . ?
O4 W15 O78 71.5(7) . . ?
O46 W15 O78 83.7(8) . . ?
O54 W15 O78 73.0(7) . . ?
O113 W16 O41 101.9(9) . . ?
O113 W16 O67 105.2(8) . . ?
O41 W16 O67 92.8(8) . . ?
O113 W16 O23 98.4(8) . . ?
O41 W16 O23 92.1(8) . . ?
O67 W16 O23 154.3(7) . . ?
O113 W16 O52 100.0(9) . . ?
O41 W16 O52 157.7(7) . . ?
O67 W16 O52 85.1(8) . . ?
O23 W16 O52 80.9(8) . . ?
O113 W16 O94 168.6(7) . . ?
O41 W16 O94 85.0(7) . . ?
O67 W16 O94 83.3(6) . . ?
O23 W16 O94 72.1(6) . . ?
O52 W16 O94 72.7(7) . . ?
O99 W17 O130 101.9(8) . . ?
O99 W17 O15 101.7(9) . . ?
O130 W17 O15 100.0(9) . . ?
O99 W17 O70 91.6(9) . . ?
O130 W17 O70 96.5(9) . . ?
O15 W17 O70 156.1(7) . . ?
O99 W17 O120 164.2(8) . . ?
O130 W17 O120 91.0(7) . . ?
O15 W17 O120 84.7(8) . . ?
O70 W17 O120 77.8(8) . . ?
O99 W17 O87 89.5(7) . . ?
O130 W17 O87 167.4(7) . . ?
O15 W17 O87 82.9(8) . . ?
O70 W17 O87 77.5(8) . . ?
O120 W17 O87 77.0(6) . . ?
O99 W17 W36 114.4(7) . . ?
O130 W17 W36 115.4(6) . . ?
O15 W17 W36 120.6(5) . . ?
O70 W17 W36 35.6(5) . . ?
O120 W17 W36 50.8(6) . . ?
O87 W17 W36 53.7(5) . . ?
O127 W18 O115 104.6(9) . . ?
O127 W18 O124 104.3(10) . . ?
O115 W18 O124 92.3(9) . . ?
O127 W18 O28 99.8(10) . . ?
O115 W18 O28 93.3(8) . . ?
O124 W18 O28 153.0(8) . . ?
O127 W18 O58 97.9(8) . . ?
O115 W18 O58 157.4(8) . . ?
O124 W18 O58 83.1(8) . . ?
O28 W18 O58 81.7(8) . . ?
O127 W18 O96 166.5(8) . . ?
O115 W18 O96 86.1(7) . . ?
O124 W18 O96 83.1(7) . . ?
O28 W18 O96 71.0(8) . . ?
O58 W18 O96 71.4(6) . . ?
O108 W19 O59 104.9(9) . . ?
O108 W19 O20 103.7(10) . . ?
O59 W19 O20 91.9(8) . . ?
O108 W19 O40 98.8(9) . . ?
O59 W19 O40 91.7(8) . . ?
O20 W19 O40 155.4(9) . . ?
O108 W19 O133 96.9(9) . . ?
O59 W19 O133 158.2(10) . . ?
O20 W19 O133 84.8(7) . . ?
O40 W19 O133 82.8(7) . . ?
O108 W19 O100 166.5(7) . . ?
O59 W19 O100 86.4(8) . . ?
O20 W19 O100 83.0(8) . . ?
O40 W19 O100 72.9(7) . . ?
O133 W19 O100 71.8(8) . . ?
O108 W19 Na8 31.1(6) . . ?
O59 W19 Na8 86.7(7) . . ?
O20 W19 Na8 79.4(7) . . ?
O40 W19 Na8 125.1(6) . . ?
O133 W19 Na8 113.8(7) . . ?
O100 W19 Na8 160.8(4) . . ?
O102 W20 O69 104.0(9) . . ?
O102 W20 O17 101.0(8) . . ?
O69 W20 O17 91.9(9) . . ?
O102 W20 O61 100.8(7) . . ?
O69 W20 O61 92.1(8) . . ?
O17 W20 O61 156.3(7) . . ?
O102 W20 O64 97.8(9) . . ?
O69 W20 O64 158.3(7) . . ?
O17 W20 O64 83.5(8) . . ?
O61 W20 O64 84.1(8) . . ?
O102 W20 O44 169.2(8) . . ?
O69 W20 O44 85.2(8) . . ?
O17 W20 O44 84.3(7) . . ?
O61 W20 O44 72.8(6) . . ?
O64 W20 O44 73.2(7) . . ?
O90 W21 O83 103.2(9) . . ?
O90 W21 O29 94.7(9) . . ?
O83 W21 O29 98.5(9) . . ?
O90 W21 O81 96.4(9) . . ?
O83 W21 O81 100.3(8) . . ?
O29 W21 O81 155.3(9) . . ?
O90 W21 O117 160.0(8) . . ?
O83 W21 O117 96.8(9) . . ?
O29 W21 O117 82.9(8) . . ?
O81 W21 O117 79.1(8) . . ?
O90 W21 O112 86.6(8) . . ?
O83 W21 O112 168.0(10) . . ?
O29 W21 O112 73.5(7) . . ?
O81 W21 O112 85.2(7) . . ?
O117 W21 O112 73.7(7) . . ?
O90 W21 W35 142.2(6) . . ?
O83 W21 W35 88.2(6) . . ?
O29 W21 W35 119.5(6) . . ?
O81 W21 W35 45.8(6) . . ?
O117 W21 W35 36.6(5) . . ?
O112 W21 W35 88.1(4) . . ?
O131 W22 O2 101.2(9) . . ?
O131 W22 O52 102.2(9) . . ?
O2 W22 O52 90.1(8) . . ?
O131 W22 O43 101.5(9) . . ?
O2 W22 O43 87.6(8) . . ?
O52 W22 O43 156.2(9) . . ?
O131 W22 O19 102.0(9) . . ?
O2 W22 O19 156.6(9) . . ?
O52 W22 O19 87.8(7) . . ?
O43 W22 O19 85.1(7) . . ?
O131 W22 O94 172.9(8) . . ?
O2 W22 O94 73.6(7) . . ?
O52 W22 O94 73.4(7) . . ?
O43 W22 O94 83.3(8) . . ?
O19 W22 O94 83.5(7) . . ?
O111 W23 O42 104.3(10) . . ?
O111 W23 O14 102.2(8) . . ?
O42 W23 O14 90.8(8) . . ?
O111 W23 O23 100.7(8) . . ?
O42 W23 O23 94.0(8) . . ?
O14 W23 O23 154.7(8) . . ?
O111 W23 O2 97.2(9) . . ?
O42 W23 O2 158.4(8) . . ?
O14 W23 O2 84.0(8) . . ?
O23 W23 O2 82.5(8) . . ?
O111 W23 O94 168.8(8) . . ?
O42 W23 O94 85.3(8) . . ?
O14 W23 O94 83.1(7) . . ?
O23 W23 O94 72.5(6) . . ?
O2 W23 O94 73.3(7) . . ?
O125 W24 O121 103.1(9) . . ?
O125 W24 O24 102.1(9) . . ?
O121 W24 O24 95.8(8) . . ?
O125 W24 O46 100.9(9) . . ?
O121 W24 O46 92.0(8) . . ?
O24 W24 O46 153.3(8) . . ?
O125 W24 O16 96.0(9) . . ?
O121 W24 O16 160.9(10) . . ?
O24 W24 O16 81.2(7) . . ?
O46 W24 O16 83.2(7) . . ?
O125 W24 O88 167.9(7) . . ?
O121 W24 O88 88.1(8) . . ?
O24 W24 O88 71.8(8) . . ?
O46 W24 O88 83.0(8) . . ?
O16 W24 O88 73.0(8) . . ?
O116 W25 O6 106.0(9) . . ?
O116 W25 O20 103.2(10) . . ?
O6 W25 O20 90.2(8) . . ?
O116 W25 O126 99.8(9) . . ?
O6 W25 O126 94.6(9) . . ?
O20 W25 O126 154.3(9) . . ?
O116 W25 O132 98.2(9) . . ?
O6 W25 O132 155.8(9) . . ?
O20 W25 O132 82.9(8) . . ?
O126 W25 O132 82.5(8) . . ?
O116 W25 O77 168.1(8) . . ?
O6 W25 O77 84.5(8) . . ?
O20 W25 O77 82.1(8) . . ?
O126 W25 O77 73.2(8) . . ?
O132 W25 O77 71.7(8) . . ?
O139 W26 O5 105.9(9) . . ?
O139 W26 O24 101.8(10) . . ?
O5 W26 O24 92.4(9) . . ?
O139 W26 O124 103.3(9) . . ?
O5 W26 O124 92.1(9) . . ?
O24 W26 O124 152.3(7) . . ?
O139 W26 O128 98.3(8) . . ?
O5 W26 O128 155.7(8) . . ?
O24 W26 O128 80.2(8) . . ?
O124 W26 O128 84.6(8) . . ?
O139 W26 O88 167.5(9) . . ?
O5 W26 O88 85.0(7) . . ?
O24 W26 O88 71.3(7) . . ?
O124 W26 O88 81.9(7) . . ?
O128 W26 O88 70.7(6) . . ?
O140 W27 O54 101.5(9) . . ?
O140 W27 O66 102.6(9) . . ?
O54 W27 O66 90.9(9) . . ?
O140 W27 O34 101.8(9) . . ?
O54 W27 O34 156.6(8) . . ?
O66 W27 O34 87.0(9) . . ?
O140 W27 O53 100.2(9) . . ?
O54 W27 O53 88.6(8) . . ?
O66 W27 O53 156.8(8) . . ?
O34 W27 O53 84.4(9) . . ?
O140 W27 Na3 47.8(7) . . ?
O54 W27 Na3 110.5(7) . . ?
O66 W27 Na3 145.3(6) . . ?
O34 W27 Na3 83.3(6) . . ?
O53 W27 Na3 54.6(6) . . ?
O122 W28 O133 102.8(10) . . ?
O122 W28 O10 101.9(8) . . ?
O133 W28 O10 89.8(9) . . ?
O122 W28 O25 102.1(9) . . ?
O133 W28 O25 154.9(8) . . ?
O10 W28 O25 87.8(9) . . ?
O122 W28 O31 103.3(8) . . ?
O133 W28 O31 88.5(8) . . ?
O10 W28 O31 154.5(8) . . ?
O25 W28 O31 83.0(9) . . ?
O122 W28 O100 172.0(8) . . ?
O133 W28 O100 71.5(8) . . ?
O10 W28 O100 72.9(6) . . ?
O25 W28 O100 84.0(7) . . ?
O31 W28 O100 82.4(6) . . ?
O122 W28 Na22 44.3(8) . . ?
O133 W28 Na22 62.0(7) . . ?
O10 W28 Na22 85.0(7) . . ?
O25 W28 Na22 142.5(6) . . ?
O31 W28 Na22 116.3(7) . . ?
O100 W28 Na22 128.1(5) . . ?
O109 W29 O86 101.6(9) . . ?
O109 W29 O37 104.4(9) . . ?
O86 W29 O37 153.8(10) . . ?
O109 W29 O19 102.8(9) . . ?
O86 W29 O19 84.8(7) . . ?
O37 W29 O19 86.7(7) . . ?
O109 W29 O64 100.1(9) . . ?
O86 W29 O64 89.2(7) . . ?
O37 W29 O64 89.1(8) . . ?
O19 W29 O64 157.1(9) . . ?
O109 W29 O44 171.5(7) . . ?
O86 W29 O44 83.6(8) . . ?
O37 W29 O44 70.9(8) . . ?
O19 W29 O44 84.3(8) . . ?
O64 W29 O44 73.1(8) . . ?
O107 W30 O57 105.0(9) . . ?
O107 W30 O55 104.1(8) . . ?
O57 W30 O55 89.7(8) . . ?
O107 W30 O25 99.5(9) . . ?
O57 W30 O25 155.3(8) . . ?
O55 W30 O25 88.1(8) . . ?
O107 W30 O105 101.1(8) . . ?
O57 W30 O105 88.1(8) . . ?
O55 W30 O105 154.4(8) . . ?
O25 W30 O105 83.4(8) . . ?
O107 W30 O21 174.1(9) . . ?
O57 W30 O21 72.2(7) . . ?
O55 W30 O21 70.9(7) . . ?
O25 W30 O21 83.8(7) . . ?
O105 W30 O21 84.1(7) . . ?
O136 W31 O58 101.9(9) . . ?
O136 W31 O8 104.3(10) . . ?
O58 W31 O8 89.6(9) . . ?
O136 W31 O3 101.0(10) . . ?
O58 W31 O3 87.7(9) . . ?
O8 W31 O3 154.6(7) . . ?
O136 W31 O34 99.8(9) . . ?
O58 W31 O34 158.1(7) . . ?
O8 W31 O34 88.4(9) . . ?
O3 W31 O34 84.9(9) . . ?
O136 W31 O96 174.2(10) . . ?
O58 W31 O96 73.7(7) . . ?
O8 W31 O96 72.3(7) . . ?
O3 W31 O96 82.8(7) . . ?
O34 W31 O96 84.9(7) . . ?
O136 W31 Na3 47.2(7) . 2_756 ?
O58 W31 Na3 148.2(5) . 2_756 ?
O8 W31 Na3 104.1(6) . 2_756 ?
O3 W31 Na3 91.2(6) . 2_756 ?
O34 W31 Na3 52.7(5) . 2_756 ?
O96 W31 Na3 137.6(5) . 2_756 ?
O119 W32 O132 103.8(11) . . ?
O119 W32 O35 101.0(9) . . ?
O132 W32 O35 89.7(9) . . ?
O119 W32 O31 103.2(9) . . ?
O132 W32 O31 88.6(9) . . ?
O35 W32 O31 155.4(8) . . ?
O119 W32 O105 101.0(10) . . ?
O132 W32 O105 155.0(8) . . ?
O35 W32 O105 88.1(9) . . ?
O31 W32 O105 83.3(9) . . ?
O119 W32 O77 172.0(8) . . ?
O132 W32 O77 71.1(8) . . ?
O35 W32 O77 73.2(7) . . ?
O31 W32 O77 83.1(7) . . ?
O105 W32 O77 84.4(7) . . ?
O138 W33 O87 107.3(10) . . ?
O138 W33 O118 98.6(10) . . ?
O87 W33 O118 97.5(8) . . ?
O138 W33 O84 99.8(10) . . ?
O87 W33 O84 92.9(8) . . ?
O118 W33 O84 155.1(9) . . ?
O138 W33 O117 93.4(10) . . ?
O87 W33 O117 159.3(9) . . ?
O118 W33 O117 80.2(8) . . ?
O84 W33 O117 82.1(8) . . ?
O138 W33 O112 166.7(9) . . ?
O87 W33 O112 84.5(8) . . ?
O118 W33 O112 85.6(8) . . ?
O84 W33 O112 73.0(8) . . ?
O117 W33 O112 74.8(7) . . ?
O138 W33 W36 87.3(8) . . ?
O87 W33 W36 56.8(6) . . ?
O118 W33 W36 154.1(5) . . ?
O84 W33 W36 43.8(7) . . ?
O117 W33 W36 124.8(5) . . ?
O112 W33 W36 94.4(5) . . ?
O138 W33 W35 83.6(8) . . ?
O87 W33 W35 144.0(6) . . ?
O118 W33 W35 46.5(5) . . ?
O84 W33 W35 119.6(6) . . ?
O117 W33 W35 37.7(5) . . ?
O112 W33 W35 90.3(5) . . ?
W36 W33 W35 159.16(9) . . ?
O45 W34 O128 101.5(9) . . ?
O45 W34 O16 103.3(11) . . ?
O128 W34 O16 89.7(9) . . ?
O45 W34 O3 102.2(10) . . ?
O128 W34 O3 87.9(9) . . ?
O16 W34 O3 154.3(8) . . ?
O45 W34 O53 99.6(9) . . ?
O128 W34 O53 158.7(9) . . ?
O16 W34 O53 89.0(8) . . ?
O3 W34 O53 84.2(9) . . ?
O45 W34 O88 174.0(8) . . ?
O128 W34 O88 73.5(7) . . ?
O16 W34 O88 73.6(8) . . ?
O3 W34 O88 81.2(7) . . ?
O53 W34 O88 85.7(7) . . ?
O71 Ni1 O5 172.4(8) . . ?
O71 Ni1 O26 81.3(7) . . ?
O5 Ni1 O26 95.8(8) . . ?
O71 Ni1 O115 95.4(8) . . ?
O5 Ni1 O115 86.8(8) . . ?
O26 Ni1 O115 173.8(7) . . ?
O71 Ni1 O11 89.6(7) . . ?
O5 Ni1 O11 97.5(7) . . ?
O26 Ni1 O11 91.8(7) . . ?
O115 Ni1 O11 93.5(7) . . ?
O71 Ni1 O36 81.2(7) . . ?
O5 Ni1 O36 91.5(7) . . ?
O26 Ni1 O36 82.1(7) . . ?
O115 Ni1 O36 92.1(7) . . ?
O11 Ni1 O36 169.6(6) . . ?
O26 Ni2 O103 82.4(8) . . ?
O26 Ni2 O30 171.5(8) . . ?
O103 Ni2 O30 93.0(8) . . ?
O26 Ni2 O121 95.8(8) . . ?
O103 Ni2 O121 171.6(8) . . ?
O30 Ni2 O121 87.8(8) . . ?
O26 Ni2 O99 90.8(7) . . ?
O103 Ni2 O99 89.3(7) . . ?
O30 Ni2 O99 96.3(7) . . ?
O121 Ni2 O99 99.0(8) . . ?
O26 Ni2 O36 81.4(7) . . ?
O103 Ni2 O36 81.3(7) . . ?
O30 Ni2 O36 90.9(7) . . ?
O121 Ni2 O36 90.3(7) . . ?
O99 Ni2 O36 168.4(8) . . ?
O6 Ni3 O65 171.5(9) . . ?
O6 Ni3 O68 94.0(8) . . ?
O65 Ni3 O68 82.6(7) . . ?
O6 Ni3 O59 87.5(7) . . ?
O65 Ni3 O59 94.6(7) . . ?
O68 Ni3 O59 170.6(8) . . ?
O6 Ni3 O130 96.0(8) . . ?
O65 Ni3 O130 91.9(7) . . ?
O68 Ni3 O130 93.4(8) . . ?
O59 Ni3 O130 95.7(8) . . ?
O6 Ni3 O104 89.6(7) . . ?
O65 Ni3 O104 82.2(7) . . ?
O68 Ni3 O104 80.6(7) . . ?
O59 Ni3 O104 90.1(7) . . ?
O130 Ni3 O104 172.1(7) . . ?
O41 Ni4 O91 172.1(7) . . ?
O41 Ni4 O93 88.1(8) . . ?
O91 Ni4 O93 94.1(7) . . ?
O41 Ni4 O33 94.9(7) . . ?
O91 Ni4 O33 82.1(7) . . ?
O93 Ni4 O33 173.2(7) . . ?
O41 Ni4 O39 94.5(7) . . ?
O91 Ni4 O39 92.8(7) . . ?
O93 Ni4 O39 95.0(7) . . ?
O33 Ni4 O39 90.9(7) . . ?
O41 Ni4 O27 92.1(7) . . ?
O91 Ni4 O27 80.3(7) . . ?
O93 Ni4 O27 91.7(7) . . ?
O33 Ni4 O27 82.1(7) . . ?
O39 Ni4 O27 170.7(8) . . ?
O50 Ni5 O33 173.6(8) . . ?
O50 Ni5 O63 93.3(7) . . ?
O33 Ni5 O63 83.5(7) . . ?
O50 Ni5 O42 86.9(7) . . ?
O33 Ni5 O42 95.5(7) . . ?
O63 Ni5 O42 172.6(8) . . ?
O50 Ni5 O38 96.4(8) . . ?
O33 Ni5 O38 89.1(8) . . ?
O63 Ni5 O38 89.0(7) . . ?
O42 Ni5 O38 98.4(8) . . ?
O50 Ni5 O27 91.4(7) . . ?
O33 Ni5 O27 82.7(7) . . ?
O63 Ni5 O27 81.5(7) . . ?
O42 Ni5 O27 91.0(7) . . ?
O38 Ni5 O27 168.1(7) . . ?
O69 Ni6 O56 87.4(8) . . ?
O69 Ni6 O63 175.9(7) . . ?
O56 Ni6 O63 95.8(7) . . ?
O69 Ni6 O91 94.8(7) . . ?
O56 Ni6 O91 176.7(7) . . ?
O63 Ni6 O91 81.9(7) . . ?
O69 Ni6 O89 90.3(7) . . ?
O56 Ni6 O89 91.6(7) . . ?
O63 Ni6 O89 92.1(7) . . ?
O91 Ni6 O89 90.9(7) . . ?
O69 Ni6 O27 93.6(7) . . ?
O56 Ni6 O27 95.1(7) . . ?
O63 Ni6 O27 83.7(7) . . ?
O91 Ni6 O27 82.3(7) . . ?
O89 Ni6 O27 172.4(8) . . ?
O103 Ni7 O12 175.8(7) . . ?
O103 Ni7 O71 81.9(7) . . ?
O12 Ni7 O71 94.3(7) . . ?
O103 Ni7 O98 94.7(8) . . ?
O12 Ni7 O98 89.0(8) . . ?
O71 Ni7 O98 174.6(9) . . ?
O103 Ni7 O135 90.4(8) . . ?
O12 Ni7 O135 91.8(8) . . ?
O71 Ni7 O135 95.3(7) . . ?
O98 Ni7 O135 88.8(7) . . ?
O103 Ni7 O36 83.6(7) . . ?
O12 Ni7 O36 94.1(7) . . ?
O71 Ni7 O36 81.3(7) . . ?
O98 Ni7 O36 94.2(7) . . ?
O135 Ni7 O36 173.4(7) . . ?
O91 Ni8 O33 82.9(7) . . ?
O91 Ni8 O62 93.5(7) . . ?
O33 Ni8 O62 98.3(7) . . ?
O91 Ni8 O51 174.6(7) . . ?
O33 Ni8 O51 97.8(7) . . ?
O62 Ni8 O51 91.7(7) . . ?
O91 Ni8 O63 80.2(7) . . ?
O33 Ni8 O63 81.1(7) . . ?
O62 Ni8 O63 173.7(8) . . ?
O51 Ni8 O63 94.6(7) . . ?
O91 Ni8 O60 92.1(7) . . ?
O33 Ni8 O60 174.9(8) . . ?
O62 Ni8 O60 82.9(7) . . ?
O51 Ni8 O60 87.1(7) . . ?
O63 Ni8 O60 97.2(7) . . ?
O26 Ni9 O71 81.5(7) . . ?
O26 Ni9 O103 82.0(7) . . ?
O71 Ni9 O103 80.1(7) . . ?
O26 Ni9 O15 99.3(8) . . ?
O71 Ni9 O15 173.8(7) . . ?
O103 Ni9 O15 93.9(7) . . ?
O26 Ni9 O51 98.1(7) . . ?
O71 Ni9 O51 93.8(7) . . ?
O103 Ni9 O51 173.8(7) . . ?
O15 Ni9 O51 92.1(7) . . ?
O26 Ni9 O60 174.7(7) . . ?
O71 Ni9 O60 94.4(7) . . ?
O103 Ni9 O60 93.9(7) . . ?
O15 Ni9 O60 84.4(7) . . ?
O51 Ni9 O60 85.5(7) . . ?
O68 Ni10 O85 96.1(8) . . ?
O68 Ni10 O80 81.5(8) . . ?
O85 Ni10 O80 176.2(9) . . ?
O68 Ni10 O72 175.2(7) . . ?
O85 Ni10 O72 86.4(8) . . ?
O80 Ni10 O72 95.8(7) . . ?
O68 Ni10 O32 94.0(7) . . ?
O85 Ni10 O32 92.5(7) . . ?
O80 Ni10 O32 90.6(7) . . ?
O72 Ni10 O32 90.0(7) . . ?
O68 Ni10 O104 81.6(7) . . ?
O85 Ni10 O104 93.7(7) . . ?
O80 Ni10 O104 83.0(7) . . ?
O72 Ni10 O104 94.2(7) . . ?
O32 Ni10 O104 172.7(6) . . ?
O68 Ni10 Na2 139.9(6) . . ?
O85 Ni10 Na2 95.6(7) . . ?
O80 Ni10 Na2 88.2(6) . . ?
O72 Ni10 Na2 43.5(5) . . ?
O32 Ni10 Na2 47.2(6) . . ?
O104 Ni10 Na2 135.6(5) . . ?
O65 Ni11 O22 95.3(8) . . ?
O65 Ni11 O80 82.2(8) . . ?
O22 Ni11 O80 173.5(8) . . ?
O65 Ni11 O95 175.3(7) . . ?
O22 Ni11 O95 85.7(7) . . ?
O80 Ni11 O95 96.3(8) . . ?
O65 Ni11 O129 91.2(7) . . ?
O22 Ni11 O129 95.8(7) . . ?
O80 Ni11 O129 90.3(7) . . ?
O95 Ni11 O129 93.3(7) . . ?
O65 Ni11 O104 82.1(7) . . ?
O22 Ni11 O104 91.3(7) . . ?
O80 Ni11 O104 82.5(7) . . ?
O95 Ni11 O104 93.3(7) . . ?
O129 Ni11 O104 170.7(6) . . ?
O65 Ni12 O62 99.0(7) . . ?
O65 Ni12 O80 81.4(8) . . ?
O62 Ni12 O80 92.6(7) . . ?
O65 Ni12 O68 81.0(7) . . ?
O62 Ni12 O68 171.5(8) . . ?
O80 Ni12 O68 79.0(7) . . ?
O65 Ni12 O15 96.7(8) . . ?
O62 Ni12 O15 93.1(7) . . ?
O80 Ni12 O15 174.2(7) . . ?
O68 Ni12 O15 95.3(7) . . ?
O65 Ni12 O60 175.3(7) . . ?
O62 Ni12 O60 84.2(7) . . ?
O80 Ni12 O60 95.2(7) . . ?
O68 Ni12 O60 95.3(7) . . ?
O15 Ni12 O60 86.4(7) . . ?
O88 P1 O36 110.0(10) . . ?
O88 P1 O78 111.6(12) . . ?
O36 P1 O78 108.8(9) . . ?
O88 P1 O96 108.3(10) . . ?
O36 P1 O96 110.0(12) . . ?
O78 P1 O96 108.1(10) . . ?
O104 P2 O21 112.2(12) . . ?
O104 P2 O100 111.3(10) . . ?
O21 P2 O100 108.7(10) . . ?
O104 P2 O77 109.2(10) . . ?
O21 P2 O77 110.3(11) . . ?
O100 P2 O77 104.9(11) . . ?
O94 P3 O27 110.6(11) . . ?
O94 P3 O73 107.4(10) . . ?
O27 P3 O73 112.5(11) . . ?
O94 P3 O44 108.6(10) . . ?
O27 P3 O44 110.3(11) . . ?
O73 P3 O44 107.1(11) . . ?
W14 O1 W5 145.8(10) . . ?
W22 O2 W23 124.5(10) . . ?
W31 O3 W34 154.1(11) . . ?
W15 O4 W11 125.0(9) . . ?
W26 O5 Ni1 143.7(11) . . ?
W25 O6 Ni3 147.2(10) . . ?
W6 O7 W2 144.5(9) . . ?
W31 O8 W13 125.8(10) . . ?
W31 O8 Na27 110.8(11) . 2_756 ?
W13 O8 Na27 93.8(8) . 2_756 ?
W2 O9 W5 125.0(11) . . ?
W28 O10 W6 126.0(8) . . ?
W12 O11 Ni1 138.0(9) . . ?
W13 O12 Ni7 142.7(13) . . ?
W13 O13 W11 143.4(10) . . ?
W13 O13 Na27 106.8(10) . 2_756 ?
W11 O13 Na27 109.4(10) . 2_756 ?
W23 O14 W10 144.8(11) . . ?
W17 O15 Ni12 129.4(8) . . ?
W17 O15 Ni9 125.6(9) . . ?
Ni12 O15 Ni9 95.9(9) . . ?
W34 O16 W24 123.7(12) . . ?
W34 O16 Na23 107.7(9) . 2_756 ?
W24 O16 Na23 100.4(8) . 2_756 ?
W20 O17 W3 143.6(12) . . ?
W20 O17 Na25 114.9(10) . 2_676 ?
W3 O17 Na25 101.1(8) . 2_676 ?
W3 O18 W10 125.1(9) . . ?
W29 O19 W22 150.8(10) . . ?
W19 O20 W25 145.8(12) . . ?
P2 O21 W2 125.9(10) . . ?
P2 O21 W5 124.4(9) . . ?
W2 O21 W5 89.8(7) . . ?
P2 O21 W30 127.1(11) . . ?
W2 O21 W30 89.5(6) . . ?
W5 O21 W30 88.5(6) . . ?
W6 O22 Ni11 144.1(10) . . ?
W16 O23 W23 125.4(9) . . ?
W24 O24 W26 126.5(11) . . ?
W30 O25 W28 153.8(10) . . ?
Ni9 O26 Ni2 97.7(7) . . ?
Ni9 O26 Ni1 97.1(9) . . ?
Ni2 O26 Ni1 103.9(7) . . ?
P3 O27 Ni6 123.0(11) . . ?
P3 O27 Ni4 124.8(10) . . ?
Ni6 O27 Ni4 93.9(7) . . ?
P3 O27 Ni5 122.9(9) . . ?
Ni6 O27 Ni5 91.7(7) . . ?
Ni4 O27 Ni5 91.3(8) . . ?
W13 O28 W18 125.9(12) . . ?
W21 O29 W9 115.4(9) . . ?
W15 O30 Ni2 142.5(9) . . ?
W32 O31 W28 154.6(13) . . ?
W1 O32 Ni10 127.5(10) . . ?
W1 O32 Na2 120.3(10) . . ?
Ni10 O32 Na2 94.7(6) . . ?
W1 O32 Na19 116.7(8) . . ?
Ni10 O32 Na19 95.7(7) . . ?
Na2 O32 Na19 94.8(8) . . ?
Ni5 O33 Ni8 97.8(7) . . ?
Ni5 O33 Ni4 103.5(10) . . ?
Ni8 O33 Ni4 95.8(7) . . ?
W27 O34 W31 151.6(11) . . ?
W27 O34 Na3 100.6(8) . 2_756 ?
W31 O34 Na3 95.8(7) . 2_756 ?
W27 O34 Na27 104.1(9) . 2_756 ?
W31 O34 Na27 99.1(10) . 2_756 ?
Na3 O34 Na27 89.4(7) 2_756 2_756 ?
W32 O35 W14 125.3(10) . . ?
P1 O36 Ni7 122.0(10) . . ?
P1 O36 Ni1 124.3(9) . . ?
Ni7 O36 Ni1 93.0(8) . . ?
P1 O36 Ni2 124.8(12) . . ?
Ni7 O36 Ni2 91.4(6) . . ?
Ni1 O36 Ni2 92.1(6) . . ?
W29 O37 W7 129.2(10) . . ?
W12 O38 Ni5 138.5(9) . . ?
W4 O39 Ni4 135.6(9) . . ?
W6 O40 W19 124.2(10) . . ?
W16 O41 Ni4 142.8(11) . . ?
W23 O42 Ni5 145.3(11) . . ?
W23 O42 Na15 111.7(9) . . ?
Ni5 O42 Na15 102.6(10) . . ?
W22 O43 W8 153.1(10) . . ?
P3 O44 W20 125.6(10) . . ?
P3 O44 W7 123.9(11) . . ?
W20 O44 W7 89.4(6) . . ?
P3 O44 W29 127.5(11) . . ?
W20 O44 W29 89.3(7) . . ?
W7 O44 W29 89.5(6) . . ?
W34 O45 Na10 145.6(14) . . ?
W24 O46 W15 144.0(12) . . ?
W24 O46 Na23 107.7(9) . 2_756 ?
W15 O46 Na23 108.0(9) . 2_756 ?
W3 O47 Na12 130.0(12) . . ?
W8 O48 W10 125.1(10) . . ?
W8 O49 W3 124.8(10) . . ?
W8 O49 Na25 113.3(10) . 2_676 ?
W3 O49 Na25 102.4(9) . 2_676 ?
W10 O50 Ni5 144.0(11) . . ?
W12 O51 Ni8 125.7(11) . . ?
W12 O51 Ni9 127.0(9) . . ?
Ni8 O51 Ni9 95.4(7) . . ?
W22 O52 W16 126.3(9) . . ?
W27 O53 W34 150.7(13) . . ?
W27 O53 Na3 93.5(7) . . ?
W34 O53 Na3 102.2(7) . . ?
W27 O54 W15 124.4(11) . . ?
W27 O54 Na23 108.6(9) . 2_756 ?
W15 O54 Na23 100.4(9) . 2_756 ?
W30 O55 W2 128.5(9) . . ?
W3 O56 Ni6 142.6(11) . . ?
W30 O57 W5 127.7(10) . . ?
W31 O58 W18 125.3(9) . . ?
W19 O59 Ni3 144.0(10) . . ?
W1 O60 Ni12 123.6(8) . . ?
W1 O60 Ni8 122.5(11) . . ?
Ni12 O60 Ni8 94.6(6) . . ?
W1 O60 Ni9 122.7(8) . . ?
Ni12 O60 Ni9 93.2(8) . . ?
Ni8 O60 Ni9 91.9(6) . . ?
W7 O61 W20 124.2(9) . . ?
W4 O62 Ni12 127.0(9) . . ?
W4 O62 Ni8 127.8(11) . . ?
Ni12 O62 Ni8 98.3(7) . . ?
Ni5 O63 Ni6 102.6(9) . . ?
Ni5 O63 Ni8 95.7(7) . . ?
Ni6 O63 Ni8 97.5(6) . . ?
W29 O64 W20 124.2(11) . . ?
Ni3 O65 Ni11 104.3(7) . . ?
Ni3 O65 Ni12 97.3(7) . . ?
Ni11 O65 Ni12 98.1(9) . . ?
W27 O66 W11 126.7(10) . . ?
W27 O66 Na27 109.9(8) . 2_756 ?
W11 O66 Na27 93.4(10) . 2_756 ?
W27 O66 Na16 106.8(9) . 1_545 ?
W11 O66 Na16 119.5(8) . 1_545 ?
Na27 O66 Na16 92.9(8) 2_756 1_545 ?
W16 O67 W7 145.4(12) . . ?
Ni10 O68 Ni3 105.5(7) . . ?
Ni10 O68 Ni12 99.4(9) . . ?
Ni3 O68 Ni12 95.6(7) . . ?
W20 O69 Ni6 143.0(10) . . ?
W20 O69 Na14 118.5(8) . . ?
Ni6 O69 Na14 95.6(9) . . ?
W36 O70 W17 106.8(10) . . ?
Ni1 O71 Ni7 104.1(8) . . ?
Ni1 O71 Ni9 97.3(8) . . ?
Ni7 O71 Ni9 98.4(7) . . ?
Ni1 O71 Na26 97.9(8) . . ?
Ni7 O71 Na26 111.8(9) . . ?
Ni9 O71 Na26 141.4(9) . . ?
W5 O72 Ni10 141.2(12) . . ?
W5 O72 Na2 113.5(10) . . ?
Ni10 O72 Na2 100.5(7) . . ?
P3 O73 W10 124.7(11) . . ?
P3 O73 W3 124.2(9) . . ?
W10 O73 W3 89.5(5) . . ?
P3 O73 W8 128.3(11) . . ?
W10 O73 W8 89.6(6) . . ?
W3 O73 W8 88.8(6) . . ?
W6 O74 Na9 126.3(9) . 2_675 ?
W10 O75 Na1 141.2(12) . . ?
P2 O77 W25 126.9(11) . . ?
P2 O77 W14 122.9(12) . . ?
W25 O77 W14 90.2(6) . . ?
P2 O77 W32 126.2(9) . . ?
W25 O77 W32 90.1(7) . . ?
W14 O77 W32 89.3(6) . . ?
P1 O78 W11 128.4(13) . . ?
P1 O78 W15 124.2(11) . . ?
W11 O78 W15 90.8(6) . . ?
W5 O79 Na27 160.4(11) . 1_465 ?
Ni10 O80 Ni11 102.6(8) . . ?
Ni10 O80 Ni12 98.3(8) . . ?
Ni11 O80 Ni12 96.1(9) . . ?
W21 O81 W12 143.6(11) . . ?
W21 O81 W35 98.1(9) . . ?
W12 O81 W35 87.3(7) . . ?
W21 O81 Na15 107.0(8) . . ?
W12 O81 Na15 107.7(9) . . ?
W35 O81 Na15 98.5(7) . . ?
W9 O82 W4 148.1(10) . . ?
W21 O83 Na13 131.5(12) . . ?
W33 O84 W9 114.6(11) . . ?
W33 O84 W36 96.2(8) . . ?
W9 O84 W36 100.4(8) . . ?
W14 O85 Ni10 143.2(10) . . ?
W14 O85 Na19 101.8(8) . . ?
Ni10 O85 Na19 107.1(9) . . ?
W29 O86 W8 155.1(11) . . ?
W33 O87 W17 147.1(10) . . ?
W33 O87 W36 86.9(7) . . ?
W17 O87 W36 80.9(6) . . ?
W33 O87 Na20 113.7(9) . . ?
W17 O87 Na20 94.2(8) . . ?
W36 O87 Na20 80.3(7) . . ?
P1 O88 W24 123.8(10) . . ?
P1 O88 W26 126.0(12) . . ?
W24 O88 W26 89.6(6) . . ?
P1 O88 W34 127.3(10) . . ?
W24 O88 W34 89.5(7) . . ?
W26 O88 W34 89.0(6) . . ?
W1 O89 Ni6 130.2(10) . . ?
W21 O90 W4 144.5(12) . . ?
Ni6 O91 Ni8 98.9(7) . . ?
Ni6 O91 Ni4 103.3(9) . . ?
Ni8 O91 Ni4 96.1(7) . . ?
Ni6 O91 Na14 96.7(8) . . ?
Ni8 O91 Na14 142.0(10) . . ?
Ni4 O91 Na14 113.7(8) . . ?
W8 O92 Na5 133.7(10) . . ?
W7 O93 Ni4 143.1(10) . . ?
P3 O94 W23 126.5(10) . . ?
P3 O94 W16 125.2(9) . . ?
W23 O94 W16 89.6(6) . . ?
P3 O94 W22 127.3(11) . . ?
W23 O94 W22 88.2(5) . . ?
W16 O94 W22 87.5(5) . . ?
W2 O95 Ni11 143.6(12) . . ?
P1 O96 W13 125.7(9) . . ?
P1 O96 W18 124.7(9) . . ?
W13 O96 W18 90.3(7) . . ?
P1 O96 W31 125.6(11) . . ?
W13 O96 W31 90.0(6) . . ?
W18 O96 W31 89.5(5) . . ?
W4 O97 Na21 134.8(10) . . ?
W11 O98 Ni7 141.1(9) . . ?
W17 O99 Ni2 136.5(12) . . ?
P2 O100 W19 126.1(9) . . ?
P2 O100 W6 121.6(11) . . ?
W19 O100 W6 90.8(6) . . ?
P2 O100 W28 127.7(9) . . ?
W19 O100 W28 90.3(7) . . ?
W6 O100 W28 89.2(5) . . ?
W9 O101 Na7 133.1(11) . . ?
W20 O102 Na16 125.4(9) . 2_676 ?
Ni7 O103 Ni2 103.3(7) . . ?
Ni7 O103 Ni9 98.0(8) . . ?
Ni2 O103 Ni9 95.4(7) . . ?
P2 O104 Ni10 123.2(10) . . ?
P2 O104 Ni11 123.2(9) . . ?
Ni10 O104 Ni11 91.4(7) . . ?
P2 O104 Ni3 126.1(12) . . ?
Ni10 O104 Ni3 92.0(6) . . ?
Ni11 O104 Ni3 91.1(6) . . ?
W32 O105 W30 152.7(11) . . ?
W15 O106 Na18 133.2(14) . . ?
W19 O108 Na8 126.9(9) . . ?
W19 O108 Na6 130.8(10) . . ?
Na8 O108 Na6 97.9(10) . . ?
W29 O109 Na25 145.5(11) . . ?
W35 O110 W12 102.7(8) . . ?
W33 O112 W9 99.2(9) . . ?
W33 O112 W21 103.5(7) . . ?
W9 O112 W21 96.6(6) . . ?
W16 O113 Na9 126.9(11) . . ?
W18 O115 Ni1 144.5(13) . . ?
W18 O115 Na26 117.3(11) . . ?
Ni1 O115 Na26 94.9(8) . . ?
W35 O117 W33 101.0(8) . . ?
W35 O117 W21 102.9(10) . . ?
W33 O117 W21 107.8(8) . . ?
W33 O118 W12 142.5(9) . . ?
W33 O118 W35 96.7(7) . . ?
W12 O118 W35 86.4(7) . . ?
W9 O120 W17 148.0(11) . . ?
W9 O120 W36 94.9(8) . . ?
W17 O120 W36 84.9(7) . . ?
W24 O121 Ni2 144.2(11) . . ?
W24 O121 Na20 113.0(11) . . ?
Ni2 O121 Na20 101.2(8) . . ?
W28 O122 Na30 138.8(13) . 1_455 ?
W28 O122 Na22 109.1(9) . . ?
Na30 O122 Na22 112.1(10) 1_455 . ?
W7 O123 Na11 168.0(11) . . ?
W18 O124 W26 145.6(9) . . ?
W25 O126 W14 124.4(10) . . ?
W18 O127 Na29 156.7(15) . 2_766 ?
W34 O128 W26 126.6(10) . . ?
W4 O129 Ni11 135.3(10) . . ?
W17 O130 Ni3 135.8(12) . . ?
W22 O131 Na18 137.3(10) . 1_565 ?
W32 O132 W25 126.9(12) . . ?
W28 O133 W19 126.3(12) . . ?
W2 O134 Na28 165.8(13) . . ?
W1 O135 Ni7 129.0(10) . . ?
W31 O136 Na4 127.9(13) . . ?
W31 O136 Na3 105.6(9) . 2_756 ?
Na4 O136 Na3 107.1(8) . 2_756 ?
W14 O137 Na12 134.4(10) . 2_666 ?
W14 O137 Na19 96.2(8) . . ?
Na12 O137 Na19 126.4(10) 2_666 . ?
W27 O140 Na3 104.6(9) . . ?
O141 W35 O142 99.9(14) . . ?
O141 W35 O110 103.3(11) . . ?
O142 W35 O110 104.6(12) . . ?
O141 W35 O117 100.7(12) . . ?
O142 W35 O117 102.0(10) . . ?
O110 W35 O117 140.1(8) . . ?
O141 W35 O118 92.5(11) . . ?
O142 W35 O118 167.5(12) . . ?
O110 W35 O118 72.9(8) . . ?
O117 W35 O118 74.6(7) . . ?
O141 W35 O81 163.3(11) . . ?
O142 W35 O81 96.7(12) . . ?
O110 W35 O81 74.3(8) . . ?
O117 W35 O81 73.5(8) . . ?
O118 W35 O81 70.8(7) . . ?
O141 W35 W12 124.4(9) . . ?
O142 W35 W12 125.1(12) . . ?
O110 W35 W12 40.4(6) . . ?
O117 W35 W12 99.7(6) . . ?
O118 W35 W12 45.5(6) . . ?
O81 W35 W12 44.0(4) . . ?
O141 W35 W33 85.5(10) . . ?
O142 W35 W33 142.9(9) . . ?
O110 W35 W33 109.8(6) . . ?
O117 W35 W33 41.3(6) . . ?
O118 W35 W33 36.9(5) . . ?
O81 W35 W33 79.9(5) . . ?
W12 W35 W33 77.22(5) . . ?
O141 W35 W21 141.1(10) . . ?
O142 W35 W21 90.0(9) . . ?
O110 W35 W21 110.4(6) . . ?
O117 W35 W21 40.4(7) . . ?
O118 W35 W21 79.7(4) . . ?
O81 W35 W21 36.2(5) . . ?
W12 W35 W21 75.56(6) . . ?
W33 W35 W21 65.44(4) . . ?
W35 O142 Na30 128.7(17) . . ?
O144 W36 O143 97(4) . . ?
O144 W36 O70 103(3) . . ?
O143 W36 O70 103(3) . . ?
O144 W36 O84 109(3) . . ?
O143 W36 O84 103(3) . . ?
O70 W36 O84 135.8(9) . . ?
O144 W36 O120 101(3) . . ?
O143 W36 O120 162(3) . . ?
O70 W36 O120 73.6(8) . . ?
O84 W36 O120 70.6(8) . . ?
O144 W36 O87 168(3) . . ?
O143 W36 O87 95(3) . . ?
O70 W36 O87 71.8(7) . . ?
O84 W36 O87 71.0(7) . . ?
O120 W36 O87 67.4(6) . . ?
O144 W36 W33 148(3) . . ?
O143 W36 W33 86(3) . . ?
O70 W36 W33 108.1(6) . . ?
O84 W36 W33 40.0(5) . . ?
O120 W36 W33 78.7(5) . . ?
O87 W36 W33 36.3(4) . . ?
O144 W36 W17 124(3) . . ?
O143 W36 W17 124(3) . . ?
O70 W36 W17 37.6(7) . . ?
O84 W36 W17 98.2(6) . . ?
O120 W36 W17 44.2(4) . . ?
O87 W36 W17 45.4(4) . . ?
W33 W36 W17 78.27(12) . . ?
O144 W36 W9 95(3) . . ?
O143 W36 W9 142(3) . . ?
O70 W36 W9 109.3(7) . . ?
O84 W36 W9 38.9(6) . . ?
O120 W36 W9 35.8(4) . . ?
O87 W36 W9 77.0(5) . . ?
W33 W36 W9 65.35(11) . . ?
W17 W36 W9 76.36(12) . . ?
O144 W36 Na20 131(3) . . ?
O143 W36 Na20 53(3) . . ?
O70 W36 Na20 58.6(6) . . ?
O84 W36 Na20 114.9(7) . . ?
O120 W36 Na20 113.4(6) . . ?
O87 W36 Na20 55.9(6) . . ?
W33 W36 Na20 75.7(4) . . ?
W17 W36 Na20 70.6(3) . . ?
W9 W36 Na20 133.0(4) . . ?
W36 O143 Na20 97(3) . . ?
W36 O144 Na24 115(4) . 2_665 ?
OW9 Na1 O75 85.3(9) . . ?
OW9 Na1 OW5 102.8(9) . 2_766 ?
O75 Na1 OW5 157.5(8) . 2_766 ?
OW9 Na1 OW8 89.1(9) . . ?
O75 Na1 OW8 83.5(7) . . ?
OW5 Na1 OW8 75.8(7) 2_766 . ?
OW9 Na1 OW14 167.2(8) . 2_766 ?
O75 Na1 OW14 83.6(8) . 2_766 ?
OW5 Na1 OW14 85.5(8) 2_766 2_766 ?
OW8 Na1 OW14 83.3(8) . 2_766 ?
OW9 Na1 OW19 94.7(9) . . ?
O75 Na1 OW19 101.6(8) . . ?
OW5 Na1 OW19 98.6(8) 2_766 . ?
OW8 Na1 OW19 173.9(10) . . ?
OW14 Na1 OW19 93.8(9) 2_766 . ?
OW9 Na1 Na4 128.4(7) . 2_766 ?
O75 Na1 Na4 111.5(7) . 2_766 ?
OW5 Na1 Na4 47.3(6) 2_766 2_766 ?
OW8 Na1 Na4 48.2(6) . 2_766 ?
OW14 Na1 Na4 51.4(6) 2_766 2_766 ?
OW19 Na1 Na4 126.0(8) . 2_766 ?
OW11 Na2 OW13 99.0(8) . . ?
OW11 Na2 O72 110.9(8) . . ?
OW13 Na2 O72 87.6(8) . . ?
OW11 Na2 Na14 86.3(7) . . ?
OW13 Na2 Na14 174.2(10) . . ?
O72 Na2 Na14 88.2(7) . . ?
OW11 Na2 OW15 80.6(8) . . ?
OW13 Na2 OW15 89.7(8) . . ?
O72 Na2 OW15 168.5(9) . . ?
Na14 Na2 OW15 93.6(7) . . ?
OW11 Na2 O32 173.7(8) . . ?
OW13 Na2 O32 85.6(8) . . ?
O72 Na2 O32 73.5(7) . . ?
Na14 Na2 O32 89.4(7) . . ?
OW15 Na2 O32 95.1(8) . . ?
OW11 Na2 Ni10 145.3(6) . . ?
OW13 Na2 Ni10 90.7(7) . . ?
O72 Na2 Ni10 35.9(5) . . ?
Na14 Na2 Ni10 83.6(6) . . ?
OW15 Na2 Ni10 133.0(7) . . ?
O32 Na2 Ni10 38.2(4) . . ?
OW11 Na2 W5 87.1(6) . . ?
OW13 Na2 W5 77.3(5) . . ?
O72 Na2 W5 27.5(4) . . ?
Na14 Na2 W5 100.7(5) . . ?
OW15 Na2 W5 160.5(7) . . ?
O32 Na2 W5 98.2(6) . . ?
Ni10 Na2 W5 62.5(2) . . ?
OW11 Na2 W1 149.8(7) . . ?
OW13 Na2 W1 99.1(6) . . ?
O72 Na2 W1 93.9(6) . . ?
Na14 Na2 W1 77.2(5) . . ?
OW15 Na2 W1 75.5(6) . . ?
O32 Na2 W1 24.0(4) . . ?
Ni10 Na2 W1 58.1(2) . . ?
W5 Na2 W1 120.5(4) . . ?
OW11 Na2 Na19 138.2(7) . . ?
OW13 Na2 Na19 39.4(6) . . ?
O72 Na2 Na19 77.4(6) . . ?
Na14 Na2 Na19 135.5(7) . . ?
OW15 Na2 Na19 93.5(6) . . ?
O32 Na2 Na19 46.2(5) . . ?
Ni10 Na2 Na19 60.2(3) . . ?
W5 Na2 Na19 85.6(4) . . ?
W1 Na2 Na19 62.4(3) . . ?
OW11 Na2 Na27 29.3(6) . 1_465 ?
OW13 Na2 Na27 75.5(6) . 1_465 ?
O72 Na2 Na27 92.4(7) . 1_465 ?
Na14 Na2 Na27 108.7(6) . 1_465 ?
OW15 Na2 Na27 97.7(8) . 1_465 ?
O32 Na2 Na27 157.0(7) . 1_465 ?
Ni10 Na2 Na27 127.7(5) . 1_465 ?
W5 Na2 Na27 65.3(4) . 1_465 ?
W1 Na2 Na27 171.5(5) . 1_465 ?
Na19 Na2 Na27 113.7(5) . 1_465 ?
OW29 Na3 O140 168.6(9) . . ?
OW29 Na3 O136 97.1(8) . 2_756 ?
O140 Na3 O136 81.9(7) . 2_756 ?
OW29 Na3 Na3 125.5(9) . 2_756 ?
O140 Na3 Na3 65.3(6) . 2_756 ?
O136 Na3 Na3 106.1(8) 2_756 2_756 ?
OW29 Na3 O53 114.7(7) . . ?
O140 Na3 O53 58.4(6) . . ?
O136 Na3 O53 125.8(7) 2_756 . ?
Na3 Na3 O53 90.2(7) 2_756 . ?
OW29 Na3 O34 68.5(7) . 2_756 ?
O140 Na3 O34 119.4(7) . 2_756 ?
O136 Na3 O34 58.5(6) 2_756 2_756 ?
Na3 Na3 O34 82.8(7) 2_756 2_756 ?
O53 Na3 O34 172.8(9) . 2_756 ?
OW29 Na3 W27 146.6(6) . . ?
O140 Na3 W27 27.6(4) . . ?
O136 Na3 W27 106.6(5) 2_756 . ?
Na3 Na3 W27 70.2(4) 2_756 . ?
O53 Na3 W27 31.9(4) . . ?
O34 Na3 W27 144.4(6) 2_756 . ?
OW29 Na3 W31 84.7(6) . 2_756 ?
O140 Na3 W31 98.8(5) . 2_756 ?
O136 Na3 W31 27.1(4) 2_756 2_756 ?
Na3 Na3 W31 94.2(5) 2_756 2_756 ?
O53 Na3 W31 152.1(5) . 2_756 ?
O34 Na3 W31 31.5(4) 2_756 2_756 ?
W27 Na3 W31 126.2(3) . 2_756 ?
OW29 Na3 Na10 35.9(6) . . ?
O140 Na3 Na10 145.1(6) . . ?
O136 Na3 Na10 132.7(6) 2_756 . ?
Na3 Na3 Na10 102.2(6) 2_756 . ?
O53 Na3 Na10 90.7(5) . . ?
O34 Na3 Na10 89.0(5) 2_756 . ?
W27 Na3 Na10 118.5(4) . . ?
W31 Na3 Na10 115.1(3) 2_756 . ?
OW29 Na3 Na27 27.3(6) . . ?
O140 Na3 Na27 154.0(7) . . ?
O136 Na3 Na27 72.1(6) 2_756 . ?
Na3 Na3 Na27 121.9(6) 2_756 . ?
O53 Na3 Na27 139.4(7) . . ?
O34 Na3 Na27 45.5(6) 2_756 . ?
W27 Na3 Na27 167.9(6) . . ?
W31 Na3 Na27 57.4(3) 2_756 . ?
Na10 Na3 Na27 60.8(4) . . ?
OW4 Na4 OW5 96.4(10) . . ?
OW4 Na4 OW33 94.5(10) . . ?
OW5 Na4 OW33 159.4(12) . . ?
OW4 Na4 OW8 114.6(11) . 2_766 ?
OW5 Na4 OW8 76.7(8) . 2_766 ?
OW33 Na4 OW8 82.9(10) . 2_766 ?
OW4 Na4 O136 85.0(10) . . ?
OW5 Na4 O136 94.3(8) . . ?
OW33 Na4 O136 104.0(11) . . ?
OW8 Na4 O136 159.0(9) 2_766 . ?
OW4 Na4 OW14 164.0(11) . . ?
OW5 Na4 OW14 83.8(8) . . ?
OW33 Na4 OW14 90.5(8) . . ?
OW8 Na4 OW14 81.1(8) 2_766 . ?
O136 Na4 OW14 79.1(8) . . ?
OW4 Na4 Na1 140.2(10) . 2_766 ?
OW5 Na4 Na1 48.3(6) . 2_766 ?
OW33 Na4 Na1 114.4(8) . 2_766 ?
OW8 Na4 Na1 48.4(5) 2_766 2_766 ?
O136 Na4 Na1 111.7(7) . 2_766 ?
OW14 Na4 Na1 48.2(6) . 2_766 ?
OW4 Na4 Na23 35.6(7) . . ?
OW5 Na4 Na23 128.2(7) . . ?
OW33 Na4 Na23 59.2(7) . . ?
OW8 Na4 Na23 103.1(7) 2_766 . ?
O136 Na4 Na23 97.4(7) . . ?
OW14 Na4 Na23 148.0(7) . . ?
Na1 Na4 Na23 150.6(6) 2_766 . ?
OW16 Na5 Na16 91.0(8) . . ?
OW16 Na5 OW10 86.0(7) . . ?
Na16 Na5 OW10 88.5(8) . . ?
OW16 Na5 OW28 173.8(12) . . ?
Na16 Na5 OW28 85.0(9) . . ?
OW10 Na5 OW28 98.5(8) . . ?
OW16 Na5 O92 87.7(8) . . ?
Na16 Na5 O92 165.4(9) . . ?
OW10 Na5 O92 105.9(9) . . ?
OW28 Na5 O92 95.1(9) . . ?
OW16 Na5 OW35 90.0(9) . . ?
Na16 Na5 OW35 86.8(10) . . ?
OW10 Na5 OW35 173.8(11) . . ?
OW28 Na5 OW35 85.1(9) . . ?
O92 Na5 OW35 78.6(10) . . ?
OW16 Na5 Na10 129.0(8) . 2_766 ?
Na16 Na5 Na10 45.5(5) . 2_766 ?
OW10 Na5 Na10 112.5(7) . 2_766 ?
OW28 Na5 Na10 45.3(8) . 2_766 ?
O92 Na5 Na10 127.1(7) . 2_766 ?
OW35 Na5 Na10 66.7(8) . 2_766 ?
OW30 Na6 OW23 85.2(9) . . ?
OW30 Na6 OW26 96.9(9) . . ?
OW23 Na6 OW26 92.8(10) . . ?
OW30 Na6 OW31 174.5(13) . . ?
OW23 Na6 OW31 98.3(10) . . ?
OW26 Na6 OW31 87.2(10) . . ?
OW30 Na6 OW20 83.3(9) . . ?
OW23 Na6 OW20 96.3(9) . . ?
OW26 Na6 OW20 170.9(10) . . ?
OW31 Na6 OW20 92.1(10) . . ?
OW30 Na6 O108 90.6(9) . . ?
OW23 Na6 O108 173.1(10) . . ?
OW26 Na6 O108 82.2(9) . . ?
OW31 Na6 O108 86.3(9) . . ?
OW20 Na6 O108 88.7(9) . . ?
OW30 Na6 Na22 45.1(7) . . ?
OW23 Na6 Na22 78.0(8) . . ?
OW26 Na6 Na22 141.0(7) . . ?
OW31 Na6 Na22 131.4(9) . . ?
OW20 Na6 Na22 41.7(6) . . ?
O108 Na6 Na22 102.9(8) . . ?
OW30 Na6 Na8 95.5(6) . . ?
OW23 Na6 Na8 134.7(9) . . ?
OW26 Na6 Na8 42.0(6) . . ?
OW31 Na6 Na8 85.1(7) . . ?
OW20 Na6 Na8 128.9(7) . . ?
O108 Na6 Na8 40.2(6) . . ?
Na22 Na6 Na8 131.6(5) . . ?
OW36 Na7 OW12 92.5(8) . . ?
OW36 Na7 O101 92.3(9) . . ?
OW12 Na7 O101 169.3(11) . . ?
OW36 Na7 OW6 165.3(12) . . ?
OW12 Na7 OW6 93.2(8) . . ?
O101 Na7 OW6 84.4(7) . . ?
OW36 Na7 OW7 100.4(11) . . ?
OW12 Na7 OW7 85.8(8) . . ?
O101 Na7 OW7 83.9(9) . . ?
OW6 Na7 OW7 93.5(8) . . ?
OW36 Na7 OW38 83.5(12) . . ?
OW12 Na7 OW38 108.3(12) . . ?
O101 Na7 OW38 81.7(11) . . ?
OW6 Na7 OW38 81.8(11) . . ?
OW7 Na7 OW38 165.2(10) . . ?
OW36 Na7 Na9 76.3(9) . 2_675 ?
OW12 Na7 Na9 67.7(7) . 2_675 ?
O101 Na7 Na9 104.3(8) . 2_675 ?
OW6 Na7 Na9 118.4(7) . 2_675 ?
OW7 Na7 Na9 31.2(5) . 2_675 ?
OW38 Na7 Na9 159.1(9) . 2_675 ?
O108 Na8 O108 180.0(13) . 2_665 ?
O108 Na8 OW25 86.3(8) . 2_665 ?
O108 Na8 OW25 93.7(8) 2_665 2_665 ?
O108 Na8 OW25 93.7(8) . . ?
O108 Na8 OW25 86.3(8) 2_665 . ?
OW25 Na8 OW25 180.0(16) 2_665 . ?
O108 Na8 OW26 98.0(8) . 2_665 ?
O108 Na8 OW26 82.0(8) 2_665 2_665 ?
OW25 Na8 OW26 89.6(8) 2_665 2_665 ?
OW25 Na8 OW26 90.4(8) . 2_665 ?
O108 Na8 OW26 82.0(8) . . ?
O108 Na8 OW26 98.0(8) 2_665 . ?
OW25 Na8 OW26 90.4(8) 2_665 . ?
OW25 Na8 OW26 89.6(8) . . ?
OW26 Na8 OW26 180.0(9) 2_665 . ?
O108 Na8 Na6 138.1(6) . 2_665 ?
O108 Na8 Na6 41.9(6) 2_665 2_665 ?
OW25 Na8 Na6 92.7(5) 2_665 2_665 ?
OW25 Na8 Na6 87.3(5) . 2_665 ?
OW26 Na8 Na6 40.1(7) 2_665 2_665 ?
OW26 Na8 Na6 139.9(7) . 2_665 ?
O108 Na8 Na6 41.9(6) . . ?
O108 Na8 Na6 138.1(6) 2_665 . ?
OW25 Na8 Na6 87.3(5) 2_665 . ?
OW25 Na8 Na6 92.7(5) . . ?
OW26 Na8 Na6 139.9(7) 2_665 . ?
OW26 Na8 Na6 40.1(7) . . ?
Na6 Na8 Na6 180.0(8) 2_665 . ?
O108 Na8 W19 158.0(5) . 2_665 ?
O108 Na8 W19 22.0(5) 2_665 2_665 ?
OW25 Na8 W19 85.5(7) 2_665 2_665 ?
OW25 Na8 W19 94.5(7) . 2_665 ?
OW26 Na8 W19 102.3(6) 2_665 2_665 ?
OW26 Na8 W19 77.7(6) . 2_665 ?
Na6 Na8 W19 62.8(2) 2_665 2_665 ?
Na6 Na8 W19 117.2(2) . 2_665 ?
O108 Na8 W19 22.0(5) . . ?
O108 Na8 W19 158.0(5) 2_665 . ?
OW25 Na8 W19 94.5(7) 2_665 . ?
OW25 Na8 W19 85.5(7) . . ?
OW26 Na8 W19 77.7(6) 2_665 . ?
OW26 Na8 W19 102.3(6) . . ?
Na6 Na8 W19 117.2(2) 2_665 . ?
Na6 Na8 W19 62.8(2) . . ?
W19 Na8 W19 180.00(7) 2_665 . ?
OW18 Na9 OW7 174.5(10) . 2_675 ?
OW18 Na9 OW74 87.2(10) . . ?
OW7 Na9 OW74 88.9(9) 2_675 . ?
OW18 Na9 O113 88.0(8) . . ?
OW7 Na9 O113 96.1(8) 2_675 . ?
OW74 Na9 O113 174.6(10) . . ?
OW18 Na9 OW84 89.2(8) . . ?
OW7 Na9 OW84 86.8(8) 2_675 . ?
OW74 Na9 OW84 88.4(10) . . ?
O113 Na9 OW84 94.0(9) . . ?
OW18 Na9 O74 98.1(8) . 2_675 ?
OW7 Na9 O74 86.4(7) 2_675 2_675 ?
OW74 Na9 O74 99.2(9) . 2_675 ?
O113 Na9 O74 79.1(7) . 2_675 ?
OW84 Na9 O74 169.6(11) . 2_675 ?
OW18 Na9 Na21 88.0(6) . . ?
OW7 Na9 Na21 86.5(6) 2_675 . ?
OW74 Na9 Na21 42.8(6) . . ?
O113 Na9 Na21 139.4(6) . . ?
OW84 Na9 Na21 45.6(7) . . ?
O74 Na9 Na21 141.4(7) 2_675 . ?
OW18 Na9 Na7 151.9(8) . 2_675 ?
OW7 Na9 Na7 30.9(6) 2_675 2_675 ?
OW74 Na9 Na7 119.5(7) . 2_675 ?
O113 Na9 Na7 65.7(5) . 2_675 ?
OW84 Na9 Na7 83.4(8) . 2_675 ?
O74 Na9 Na7 86.8(6) 2_675 2_675 ?
Na21 Na9 Na7 105.4(3) . 2_675 ?
OW17 Na10 OW29 85.1(10) . . ?
OW17 Na10 OW28 148.6(10) . 2_766 ?
OW29 Na10 OW28 121.1(10) . 2_766 ?
OW17 Na10 Na16 81.2(8) . 2_766 ?
OW29 Na10 Na16 92.6(8) . 2_766 ?
OW28 Na10 Na16 80.6(8) 2_766 2_766 ?
OW17 Na10 O45 117.0(10) . . ?
OW29 Na10 O45 76.6(8) . . ?
OW28 Na10 O45 87.8(9) 2_766 . ?
Na16 Na10 O45 157.2(9) 2_766 . ?
OW17 Na10 OW24 83.1(9) . . ?
OW29 Na10 OW24 140.8(10) . . ?
OW28 Na10 OW24 85.1(10) 2_766 . ?
Na16 Na10 OW24 122.1(8) 2_766 . ?
O45 Na10 OW24 75.9(7) . . ?
OW17 Na10 Na5 108.3(7) . 2_766 ?
OW29 Na10 Na5 126.5(8) . 2_766 ?
OW28 Na10 Na5 43.3(6) 2_766 2_766 ?
Na16 Na10 Na5 42.7(5) 2_766 2_766 ?
O45 Na10 Na5 131.0(9) . 2_766 ?
OW24 Na10 Na5 92.7(7) . 2_766 ?
OW17 Na10 Na3 125.2(8) . . ?
OW29 Na10 Na3 41.7(7) . . ?
OW28 Na10 Na3 84.8(7) 2_766 . ?
Na16 Na10 Na3 107.7(6) 2_766 . ?
O45 Na10 Na3 51.4(5) . . ?
OW24 Na10 Na3 126.6(6) . . ?
Na5 Na10 Na3 113.8(5) 2_766 . ?
OW17 Na10 Na27 71.5(7) . . ?
OW29 Na10 Na27 22.9(6) . . ?
OW28 Na10 Na27 125.9(8) 2_766 . ?
Na16 Na10 Na27 72.6(6) 2_766 . ?
O45 Na10 Na27 99.3(7) . . ?
OW24 Na10 Na27 148.8(9) . . ?
Na5 Na10 Na27 112.2(5) 2_766 . ?
Na3 Na10 Na27 61.2(4) . . ?
OW24 Na11 OW22 98.3(10) 1_465 . ?
OW24 Na11 O123 93.1(9) 1_465 . ?
OW22 Na11 O123 86.7(9) . . ?
OW24 Na11 OW21 90.2(10) 1_465 . ?
OW22 Na11 OW21 88.9(10) . . ?
O123 Na11 OW21 174.8(13) . . ?
OW24 Na11 OW79 99.9(14) 1_465 . ?
OW22 Na11 OW79 161.8(14) . . ?
O123 Na11 OW79 91.3(10) . . ?
OW21 Na11 OW79 92.0(11) . . ?
OW24 Na11 OW39 175.4(13) 1_465 . ?
OW22 Na11 OW39 86.1(12) . . ?
O123 Na11 OW39 88.3(10) . . ?
OW21 Na11 OW39 88.6(10) . . ?
OW79 Na11 OW39 75.7(13) . . ?
OW24 Na11 Na28 108.9(9) 1_465 . ?
OW22 Na11 Na28 43.5(7) . . ?
O123 Na11 Na28 126.7(10) . . ?
OW21 Na11 Na28 48.3(9) . . ?
OW79 Na11 Na28 129.2(11) . . ?
OW39 Na11 Na28 73.5(10) . . ?
O47 Na12 O137 97.3(8) . 2_666 ?
O47 Na12 OW32 168.4(12) . . ?
O137 Na12 OW32 80.9(7) 2_666 . ?
O47 Na12 OW37 86.5(9) . . ?
O137 Na12 OW37 98.4(9) 2_666 . ?
OW32 Na12 OW37 105.1(11) . . ?
O47 Na12 OW71 93.6(9) . . ?
O137 Na12 OW71 166.3(13) 2_666 . ?
OW32 Na12 OW71 90.1(9) . . ?
OW37 Na12 OW71 73.9(10) . . ?
O47 Na12 OW34 80.4(10) . . ?
O137 Na12 OW34 84.5(9) 2_666 . ?
OW32 Na12 OW34 88.1(9) . . ?
OW37 Na12 OW34 166.8(10) . . ?
OW71 Na12 OW34 105.6(11) . . ?
O47 Na12 Na29 84.5(8) . . ?
O137 Na12 Na29 116.4(9) 2_666 . ?
OW32 Na12 Na29 86.1(7) . . ?
OW37 Na12 Na29 144.9(8) . . ?
OW71 Na12 Na29 72.8(9) . . ?
OW34 Na12 Na29 32.9(7) . . ?
Na17 Na13 Na15 161.7(13) . . ?
Na17 Na13 OW27 89.9(13) . . ?
Na15 Na13 OW27 99.2(10) . . ?
Na17 Na13 O83 89.8(12) . . ?
Na15 Na13 O83 86.3(8) . . ?
OW27 Na13 O83 161.9(10) . . ?
Na17 Na13 OW54 84.1(12) . . ?
Na15 Na13 OW54 78.6(9) . . ?
OW27 Na13 OW54 101.3(11) . . ?
O83 Na13 OW54 96.6(11) . . ?
Na17 Na13 OW18 99.7(10) . . ?
Na15 Na13 OW18 97.4(8) . . ?
OW27 Na13 OW18 81.2(9) . . ?
O83 Na13 OW18 81.0(8) . . ?
OW54 Na13 OW18 175.5(10) . . ?
Na17 Na13 Na30 117.1(11) . . ?
Na15 Na13 Na30 45.1(7) . . ?
OW27 Na13 Na30 105.6(9) . . ?
O83 Na13 Na30 90.6(8) . . ?
OW54 Na13 Na30 33.6(8) . . ?
OW18 Na13 Na30 142.3(8) . . ?
Na2 Na14 OW40 139.2(9) . . ?
Na2 Na14 O91 123.5(7) . . ?
OW40 Na14 O91 87.4(7) . . ?
Na2 Na14 O69 98.1(7) . . ?
OW40 Na14 O69 121.1(8) . . ?
O91 Na14 O69 62.5(6) . . ?
Na13 Na15 Na30 93.8(9) . . ?
Na13 Na15 O42 116.0(9) . . ?
Na30 Na15 O42 133.7(11) . . ?
Na13 Na15 OW92 114.8(13) . . ?
Na30 Na15 OW92 45.5(15) . . ?
O42 Na15 OW92 88.7(14) . . ?
Na13 Na15 O81 99.9(9) . . ?
Na30 Na15 O81 105.0(11) . . ?
O42 Na15 O81 103.7(8) . . ?
OW92 Na15 O81 133.3(14) . . ?
Na5 Na16 Na10 91.7(7) . 2_766 ?
Na5 Na16 O102 112.5(8) . 2_676 ?
Na10 Na16 O102 124.4(9) 2_766 2_676 ?
Na5 Na16 O66 125.2(9) . 1_565 ?
Na10 Na16 O66 103.0(7) 2_766 1_565 ?
O102 Na16 O66 101.7(7) 2_676 1_565 ?
Na5 Na16 Na27 152.6(7) . 2_766 ?
Na10 Na16 Na27 72.5(6) 2_766 2_766 ?
O102 Na16 Na27 94.9(7) 2_676 2_766 ?
O66 Na16 Na27 42.7(6) 1_565 2_766 ?
OW80 Na19 OW60 97.9(13) . 2_666 ?
OW80 Na19 OW13 176.7(12) . . ?
OW60 Na19 OW13 78.8(11) 2_666 . ?
OW80 Na19 O85 94.5(13) . . ?
OW60 Na19 O85 143.8(10) 2_666 . ?
OW13 Na19 O85 88.2(8) . . ?
OW80 Na19 OW48 76.5(12) . . ?
OW60 Na19 OW48 68.8(8) 2_666 . ?
OW13 Na19 OW48 102.3(11) . . ?
O85 Na19 OW48 147.4(9) . . ?
OW80 Na19 O137 93.9(13) . . ?
OW60 Na19 O137 86.2(9) 2_666 . ?
OW13 Na19 O137 85.8(8) . . ?
O85 Na19 O137 59.1(6) . . ?
OW48 Na19 O137 151.2(9) . . ?
OW80 Na19 O32 108.9(11) . . ?
OW60 Na19 O32 139.6(13) 2_666 . ?
OW13 Na19 O32 74.0(8) . . ?
O85 Na19 O32 64.7(6) . . ?
OW48 Na19 O32 88.4(8) . . ?
O137 Na19 O32 120.4(7) . . ?
OW80 Na19 W14 96.0(12) . . ?
OW60 Na19 W14 114.7(8) 2_666 . ?
OW13 Na19 W14 85.3(6) . . ?
O85 Na19 W14 29.8(4) . . ?
OW48 Na19 W14 172.3(12) . . ?
O137 Na19 W14 29.3(4) . . ?
O32 Na19 W14 92.4(5) . . ?
OW80 Na19 Na2 147.9(11) . . ?
OW60 Na19 Na2 109.4(11) 2_666 . ?
OW13 Na19 Na2 35.1(5) . . ?
O85 Na19 Na2 73.6(7) . . ?
OW48 Na19 Na2 97.3(9) . . ?
O137 Na19 Na2 104.4(7) . . ?
O32 Na19 Na2 38.9(5) . . ?
W14 Na19 Na2 88.0(4) . . ?
O97 Na21 O97 180.0(14) 2_675 . ?
O97 Na21 OW74 90.7(7) 2_675 . ?
O97 Na21 OW74 89.3(7) . . ?
O97 Na21 OW74 89.3(7) 2_675 2_675 ?
O97 Na21 OW74 90.7(7) . 2_675 ?
OW74 Na21 OW74 180.000(2) . 2_675 ?
O97 Na21 OW84 94.8(8) 2_675 . ?
O97 Na21 OW84 85.2(8) . . ?
OW74 Na21 OW84 84.3(9) . . ?
OW74 Na21 OW84 95.7(9) 2_675 . ?
O97 Na21 OW84 85.2(8) 2_675 2_675 ?
O97 Na21 OW84 94.8(8) . 2_675 ?
OW74 Na21 OW84 95.7(9) . 2_675 ?
OW74 Na21 OW84 84.3(9) 2_675 2_675 ?
OW84 Na21 OW84 180.0(11) . 2_675 ?
O97 Na21 Na9 93.2(6) 2_675 . ?
O97 Na21 Na9 86.8(6) . . ?
OW74 Na21 Na9 41.9(7) . . ?
OW74 Na21 Na9 138.1(7) 2_675 . ?
OW84 Na21 Na9 42.4(5) . . ?
OW84 Na21 Na9 137.6(5) 2_675 . ?
O97 Na21 Na9 86.8(6) 2_675 2_675 ?
O97 Na21 Na9 93.2(6) . 2_675 ?
OW74 Na21 Na9 138.1(7) . 2_675 ?
OW74 Na21 Na9 41.9(7) 2_675 2_675 ?
OW84 Na21 Na9 137.6(5) . 2_675 ?
OW84 Na21 Na9 42.4(5) 2_675 2_675 ?
Na9 Na21 Na9 180.000(1) . 2_675 ?
OW29 Na27 OW11 93.2(11) . 1_645 ?
OW29 Na27 O13 142.2(17) . 2_756 ?
OW11 Na27 O13 97.8(10) 1_645 2_756 ?
OW29 Na27 O79 115.3(13) . 1_645 ?
OW11 Na27 O79 75.0(10) 1_645 1_645 ?
O13 Na27 O79 102.5(11) 2_756 1_645 ?
OW29 Na27 O8 114.8(11) . 2_756 ?
OW11 Na27 O8 152.0(11) 1_645 2_756 ?
O13 Na27 O8 61.4(7) 2_756 2_756 ?
O79 Na27 O8 90.6(10) 1_645 2_756 ?
OW29 Na27 O66 85.1(12) . 2_756 ?
OW11 Na27 O66 87.0(10) 1_645 2_756 ?
O13 Na27 O66 59.7(9) 2_756 2_756 ?
O79 Na27 O66 153.0(10) 1_645 2_756 ?
O8 Na27 O66 96.6(9) 2_756 2_756 ?
OW29 Na27 O34 76.0(11) . 2_756 ?
OW11 Na27 O34 139.5(14) 1_645 2_756 ?
O13 Na27 O34 72.3(9) 2_756 2_756 ?
O79 Na27 O34 144.9(11) 1_645 2_756 ?
O8 Na27 O34 55.9(7) 2_756 2_756 ?
O66 Na27 O34 53.8(7) 2_756 2_756 ?
OW29 Na27 W13 148.0(11) . 2_756 ?
OW11 Na27 W13 117.5(9) 1_645 2_756 ?
O13 Na27 W13 32.1(6) 2_756 2_756 ?
O79 Na27 W13 83.3(7) 1_645 2_756 ?
O8 Na27 W13 35.5(4) 2_756 2_756 ?
O66 Na27 W13 87.6(7) 2_756 2_756 ?
O34 Na27 W13 74.7(6) 2_756 2_756 ?
OW29 Na27 W11 118.4(13) . 2_756 ?
OW11 Na27 W11 79.4(8) 1_645 2_756 ?
O13 Na27 W11 31.3(6) 2_756 2_756 ?
O79 Na27 W11 121.0(8) 1_645 2_756 ?
O8 Na27 W11 88.1(7) 2_756 2_756 ?
O66 Na27 W11 33.9(5) 2_756 2_756 ?
O34 Na27 W11 72.5(7) 2_756 2_756 ?
W13 Na27 W11 63.4(4) 2_756 2_756 ?
OW29 Na27 Na2 115.7(10) . 1_645 ?
OW11 Na27 Na2 29.4(7) 1_645 1_645 ?
O13 Na27 Na2 89.3(7) 2_756 1_645 ?
O79 Na27 Na2 49.5(6) 1_645 1_645 ?
O8 Na27 Na2 125.4(9) 2_756 1_645 ?
O66 Na27 Na2 106.8(7) 2_756 1_645 ?
O34 Na27 Na2 158.0(9) 2_756 1_645 ?
W13 Na27 Na2 96.2(5) 2_756 1_645 ?
W11 Na27 Na2 85.5(4) 2_756 1_645 ?
OW29 Na27 Na10 26.2(7) . . ?
OW11 Na27 Na10 70.3(8) 1_645 . ?
O13 Na27 Na10 130.8(12) 2_756 . ?
O79 Na27 Na10 118.6(8) 1_645 . ?
O8 Na27 Na10 137.2(8) 2_756 . ?
O66 Na27 Na10 71.9(7) 2_756 . ?
O34 Na27 Na10 86.6(7) 2_756 . ?
W13 Na27 Na10 158.0(9) 2_756 . ?
W11 Na27 Na10 100.4(7) 2_756 . ?
Na2 Na27 Na10 97.2(5) 1_645 . ?
OW29 Na27 Na16 58.8(9) . 2_766 ?
OW11 Na27 Na16 57.5(9) 1_645 2_766 ?
O13 Na27 Na16 97.8(10) 2_756 2_766 ?
O79 Na27 Na16 130.4(8) 1_645 2_766 ?
O8 Na27 Na16 138.5(11) 2_756 2_766 ?
O66 Na27 Na16 44.4(6) 2_756 2_766 ?
O34 Na27 Na16 84.5(8) 2_756 2_766 ?
W13 Na27 Na16 129.4(8) 2_756 2_766 ?
W11 Na27 Na16 66.5(5) 2_756 2_766 ?
Na2 Na27 Na16 86.4(5) 1_645 2_766 ?
Na10 Na27 Na16 34.9(3) . 2_766 ?
OW3 Na18 OW78 95.3(16) . . ?
OW3 Na18 O106 93.1(13) . . ?
OW78 Na18 O106 171.6(16) . . ?
OW3 Na18 OW41 88.7(15) . . ?
OW78 Na18 OW41 92.3(14) . . ?
O106 Na18 OW41 88.6(12) . . ?
OW3 Na18 O131 78.4(14) . 1_545 ?
OW78 Na18 O131 99.1(13) . 1_545 ?
O106 Na18 O131 81.9(9) . 1_545 ?
OW41 Na18 O131 163.5(14) . 1_545 ?
OW3 Na18 OW73 167.7(16) . . ?
OW78 Na18 OW73 78.9(13) . . ?
O106 Na18 OW73 92.7(10) . . ?
OW41 Na18 OW73 102.3(15) . . ?
O131 Na18 OW73 91.6(10) 1_545 . ?
OW72 Na20 OW57 98.0(11) 2_765 2_765 ?
OW72 Na20 O143 71.4(17) 2_765 . ?
OW57 Na20 O143 86(2) 2_765 . ?
OW72 Na20 O121 106.6(10) 2_765 . ?
OW57 Na20 O121 115.9(10) 2_765 . ?
O143 Na20 O121 158(2) . . ?
OW72 Na20 O87 86.9(10) 2_765 . ?
OW57 Na20 O87 147.9(10) 2_765 . ?
O143 Na20 O87 66(2) . . ?
O121 Na20 O87 92.6(9) . . ?
OW72 Na20 W36 91.6(8) 2_765 . ?
OW57 Na20 W36 104.2(8) 2_765 . ?
O143 Na20 W36 29.6(18) . . ?
O121 Na20 W36 132.4(9) . . ?
O87 Na20 W36 43.8(4) . . ?
OW72 Na20 Na22 129.5(11) 2_765 2_665 ?
OW57 Na20 Na22 31.6(7) 2_765 2_665 ?
O143 Na20 Na22 97(2) . 2_665 ?
O121 Na20 Na22 99.9(8) . 2_665 ?
O87 Na20 Na22 134.4(7) . 2_665 ?
W36 Na20 Na22 101.3(6) . 2_665 ?
OW66 Na22 OW57 105(2) 2_675 1_455 ?
OW66 Na22 OW64 86(2) 2_675 . ?
OW57 Na22 OW64 94.3(13) 1_455 . ?
OW66 Na22 OW20 88(2) 2_675 . ?
OW57 Na22 OW20 166.8(14) 1_455 . ?
OW64 Na22 OW20 84.2(11) . . ?
OW66 Na22 OW30 167(2) 2_675 . ?
OW57 Na22 OW30 86.7(11) 1_455 . ?
OW64 Na22 OW30 98.3(13) . . ?
OW20 Na22 OW30 80.5(9) . . ?
OW66 Na22 O122 74(2) 2_675 . ?
OW57 Na22 O122 82.4(11) 1_455 . ?
OW64 Na22 O122 157.7(12) . . ?
OW20 Na22 O122 103.8(10) . . ?
OW30 Na22 O122 103.5(9) . . ?
OW66 Na22 Na6 128.9(19) 2_675 . ?
OW57 Na22 Na6 124.4(11) 1_455 . ?
OW64 Na22 Na6 79.2(9) . . ?
OW20 Na22 Na6 42.4(7) . . ?
OW30 Na22 Na6 41.5(6) . . ?
O122 Na22 Na6 120.8(7) . . ?
OW66 Na22 W28 84(2) 2_675 . ?
OW57 Na22 W28 103.3(10) 1_455 . ?
OW64 Na22 W28 161.5(11) . . ?
OW20 Na22 W28 79.9(8) . . ?
OW30 Na22 W28 88.4(8) . . ?
O122 Na22 W28 26.6(4) . . ?
Na6 Na22 W28 95.0(5) . . ?
OW66 Na22 Na20 128(2) 2_675 2_665 ?
OW57 Na22 Na20 38.2(10) 1_455 2_665 ?
OW64 Na22 Na20 68.8(10) . 2_665 ?
OW20 Na22 Na20 130.6(10) . 2_665 ?
OW30 Na22 Na20 64.3(8) . 2_665 ?
O122 Na22 Na20 116.9(7) . 2_665 ?
Na6 Na22 Na20 90.9(6) . 2_665 ?
W28 Na22 Na20 129.2(5) . 2_665 ?
OW4 Na23 O46 152.9(14) . 2_756 ?
OW4 Na23 O54 114.9(12) . 2_756 ?
O46 Na23 O54 54.0(7) 2_756 2_756 ?
OW4 Na23 OW61 77.2(11) . 2_766 ?
O46 Na23 OW61 129.9(11) 2_756 2_766 ?
O54 Na23 OW61 123.5(11) 2_756 2_766 ?
OW4 Na23 O16 105.4(10) . 2_756 ?
O46 Na23 O16 54.0(7) 2_756 2_756 ?
O54 Na23 O16 88.8(10) 2_756 2_756 ?
OW61 Na23 O16 143.8(12) 2_766 2_756 ?
OW4 Na23 OW82 128.6(15) . 2_766 ?
O46 Na23 OW82 78.5(10) 2_756 2_766 ?
O54 Na23 OW82 93.1(11) 2_756 2_766 ?
OW61 Na23 OW82 51.5(11) 2_766 2_766 ?
O16 Na23 OW82 118.0(11) 2_756 2_766 ?
OW4 Na23 Na4 29.8(7) . . ?
O46 Na23 Na4 156.8(10) 2_756 . ?
O54 Na23 Na4 102.8(7) 2_756 . ?
OW61 Na23 Na4 59.8(7) 2_766 . ?
O16 Na23 Na4 134.2(8) 2_756 . ?
OW82 Na23 Na4 105.6(10) 2_766 . ?
OW42 Na24 OW30 83.4(10) . . ?
OW42 Na24 O144 90.1(18) . 2_665 ?
OW30 Na24 O144 93.6(19) . 2_665 ?
OW42 Na24 OW25 160.9(14) . . ?
OW30 Na24 OW25 87.6(9) . . ?
O144 Na24 OW25 73.7(17) 2_665 . ?
Na13 Na17 OW53 110.4(15) . . ?
Na13 Na17 Na28 121.8(14) . 2_675 ?
OW53 Na17 Na28 117.3(13) . 2_675 ?
O109 Na25 OW78 92.6(13) . 1_565 ?
O109 Na25 O49 105.6(10) . 2_676 ?
OW78 Na25 O49 140.3(11) 1_565 2_676 ?
O109 Na25 OW52 102.6(14) . . ?
OW78 Na25 OW52 79.7(13) 1_565 . ?
O49 Na25 OW52 62.2(12) 2_676 . ?
O109 Na25 O17 124.8(10) . 2_676 ?
OW78 Na25 O17 137.9(14) 1_565 2_676 ?
O49 Na25 O17 53.7(7) 2_676 2_676 ?
OW52 Na25 O17 106.5(14) . 2_676 ?
OW71 Na26 OW56 50.7(10) . . ?
OW71 Na26 O71 156.6(12) . . ?
OW56 Na26 O71 145.5(14) . . ?
OW71 Na26 OW37 62.1(9) . . ?
OW56 Na26 OW37 112.8(13) . . ?
O71 Na26 OW37 98.3(10) . . ?
OW71 Na26 O115 115.6(10) . . ?
OW56 Na26 O115 90.2(11) . . ?
O71 Na26 O115 60.8(8) . . ?
OW37 Na26 O115 119.1(11) . . ?
OW62 Na28 OW22 105.3(14) 1_465 . ?
OW62 Na28 O134 93.3(14) 1_465 . ?
OW22 Na28 O134 82.9(11) . . ?
OW62 Na28 OW58 159.6(16) 1_465 2_675 ?
OW22 Na28 OW58 92.6(12) . 2_675 ?
O134 Na28 OW58 79.2(13) . 2_675 ?
OW62 Na28 OW21 84.5(15) 1_465 . ?
OW22 Na28 OW21 85.6(13) . . ?
O134 Na28 OW21 167.3(14) . . ?
OW58 Na28 OW21 106.8(14) 2_675 . ?
OW62 Na28 OW89 84.6(16) 1_465 . ?
OW22 Na28 OW89 164.9(19) . . ?
O134 Na28 OW89 108.3(19) . . ?
OW58 Na28 OW89 79.9(16) 2_675 . ?
OW21 Na28 OW89 84.0(18) . . ?
OW62 Na28 Na11 108.3(14) 1_465 . ?
OW22 Na28 Na11 43.7(8) . . ?
O134 Na28 Na11 125.6(10) . . ?
OW58 Na28 Na11 91.3(11) 2_675 . ?
OW21 Na28 Na11 44.5(7) . . ?
OW89 Na28 Na11 122.7(17) . . ?
OW62 Na28 Na17 104.8(13) 1_465 2_675 ?
OW22 Na28 Na17 125.8(13) . 2_675 ?
O134 Na28 Na17 51.4(9) . 2_675 ?
OW58 Na28 Na17 55.8(10) 2_675 2_675 ?
OW21 Na28 Na17 141.3(11) . 2_675 ?
OW89 Na28 Na17 60.2(17) . 2_675 ?
Na11 Na28 Na17 146.9(10) . 2_675 ?
OW67 Na29 OW81 117.8(19) . 2_766 ?
OW67 Na29 OW49 55.1(14) . . ?
OW81 Na29 OW49 172.6(18) 2_766 . ?
OW67 Na29 OW47 139(2) . . ?
OW81 Na29 OW47 90.8(16) 2_766 . ?
OW49 Na29 OW47 94.3(17) . . ?
OW67 Na29 OW34 112.8(16) . . ?
OW81 Na29 OW34 90.0(15) 2_766 . ?
OW49 Na29 OW34 94.9(13) . . ?
OW47 Na29 OW34 94.4(15) . . ?
OW67 Na29 OW86 63.4(13) . 2_766 ?
OW81 Na29 OW86 57.6(12) 2_766 2_766 ?
OW49 Na29 OW86 115.0(14) . 2_766 ?
OW47 Na29 OW86 122.3(15) . 2_766 ?
OW34 Na29 OW86 128.1(17) . 2_766 ?
OW67 Na29 O127 78.0(13) . 2_766 ?
OW81 Na29 O127 85.1(12) 2_766 2_766 ?
OW49 Na29 O127 91.0(13) . 2_766 ?
OW47 Na29 O127 76.1(13) . 2_766 ?
OW34 Na29 O127 169.3(14) . 2_766 ?
OW86 Na29 O127 56.1(10) 2_766 2_766 ?
OW67 Na29 Na12 85.9(13) . . ?
OW81 Na29 Na12 83.9(13) 2_766 . ?
OW49 Na29 Na12 97.0(11) . . ?
OW47 Na29 Na12 128.1(13) . . ?
OW34 Na29 Na12 34.3(9) . . ?
OW86 Na29 Na12 97.8(12) 2_766 . ?
O127 Na29 Na12 153.4(12) 2_766 . ?
OW92 Na30 OW54 113(2) . . ?
OW92 Na30 OW91 36.2(19) . . ?
OW54 Na30 OW91 84.5(19) . . ?
OW92 Na30 O142 145(2) . . ?
OW54 Na30 O142 84.1(15) . . ?
OW91 Na30 O142 165.2(19) . . ?
OW92 Na30 Na15 72.3(18) . . ?
OW54 Na30 Na15 81.1(12) . . ?
OW91 Na30 Na15 88.0(18) . . ?
O142 Na30 Na15 80.9(12) . . ?
OW92 Na30 O122 98.1(18) . 1_655 ?
OW54 Na30 O122 108.1(14) . 1_655 ?
OW91 Na30 O122 87.0(16) . 1_655 ?
O142 Na30 O122 105.5(15) . 1_655 ?
Na15 Na30 O122 169.1(14) . 1_655 ?
OW92 Na30 Na13 95.7(18) . . ?
OW54 Na30 Na13 40.2(10) . . ?
OW91 Na30 Na13 87.4(15) . . ?
O142 Na30 Na13 77.8(10) . . ?
Na15 Na30 Na13 41.0(6) . . ?
O122 Na30 Na13 148.2(11) 1_655 . ?
Na4 OW4 Na23 114.7(12) . . ?
Na4 OW5 Na1 84.4(7) . 2_766 ?
Na7 OW7 Na9 117.9(9) . 2_675 ?
Na4 OW8 Na1 83.4(8) 2_766 . ?
Na27 OW11 Na2 121.3(12) 1_465 . ?
Na2 OW13 Na19 105.5(9) . . ?
Na1 OW14 Na4 80.4(7) 2_766 . ?
Na9 OW18 Na13 119.2(9) . . ?
Na22 OW20 Na6 96.0(10) . . ?
Na11 OW21 Na28 87.2(11) . . ?
Na28 OW22 Na11 92.8(11) . . ?
Na11 OW24 Na10 126.9(13) 1_645 . ?
Na8 OW25 Na24 120.4(10) . . ?
Na6 OW26 Na8 97.9(11) . . ?
Na5 OW28 Na10 91.4(10) . 2_766 ?
Na27 OW29 Na10 130.8(12) . . ?
Na27 OW29 Na3 116.6(11) . . ?
Na10 OW29 Na3 102.4(11) . . ?
Na6 OW30 Na22 93.5(9) . . ?
Na6 OW30 Na24 124.8(10) . . ?
Na22 OW30 Na24 115.8(12) . . ?
Na29 OW34 Na12 112.9(13) . . ?
Na12 OW37 Na26 108.7(10) . . ?
Na30 OW54 Na13 106.2(14) . . ?
Na22 OW57 Na20 110.2(14) 1_655 2_765 ?
Na12 OW71 Na26 115.2(12) . . ?
Na9 OW74 Na21 95.3(10) . . ?
Na18 OW78 Na25 125.5(16) . 1_545 ?
Na9 OW84 Na21 92.0(9) . . ?
Na30 OW92 Na15 62.1(17) . . ?

loop_
_geom_bond_atom_site_label_1
_geom_bond_atom_site_label_2
_geom_bond_distance
_geom_bond_site_symmetry_2
_geom_bond_publ_flag
W1 O135 1.716(17) . ?
W1 O89 1.73(2) . ?
W1 O32 1.757(16) . ?
W1 O60 1.821(17) . ?
W1 Na2 3.725(12) . ?
W2 O134 1.74(2) . ?
W2 O95 1.743(16) . ?
W2 O9 1.923(18) . ?
W2 O7 1.93(2) . ?
W2 O55 2.011(16) . ?
W2 O21 2.423(18) . ?
W3 O56 1.76(2) . ?
W3 O47 1.769(19) . ?
W3 O18 1.904(18) . ?
W3 O17 1.962(17) . ?
W3 O49 2.03(2) . ?
W3 O73 2.460(16) . ?
W4 O129 1.761(17) . ?
W4 O39 1.76(2) . ?
W4 O62 1.843(16) . ?
W4 O97 1.970(17) . ?
W4 O82 2.14(2) . ?
W4 O90 2.261(17) . ?
W5 O79 1.69(2) . ?
W5 O72 1.759(16) . ?
W5 O1 1.93(2) . ?
W5 O9 1.945(16) . ?
W5 O57 2.007(16) . ?
W5 O21 2.44(2) . ?
W5 Na2 3.492(12) . ?
W6 O74 1.697(17) . ?
W6 O22 1.770(16) . ?
W6 O7 1.90(2) . ?
W6 O40 1.92(2) . ?
W6 O10 2.020(17) . ?
W6 O100 2.446(16) . ?
W7 O123 1.724(17) . ?
W7 O93 1.75(2) . ?
W7 O61 1.908(17) . ?
W7 O67 1.919(17) . ?
W7 O37 1.97(2) . ?
W7 O44 2.457(16) . ?
W8 O92 1.70(2) . ?
W8 O48 1.87(2) . ?
W8 O49 1.890(18) . ?
W8 O43 1.922(17) . ?
W8 O86 1.967(16) . ?
W8 O73 2.51(2) . ?
W9 O101 1.72(2) . ?
W9 O82 1.82(2) . ?
W9 O120 1.849(19) . ?
W9 O29 2.003(19) . ?
W9 O84 2.01(2) . ?
W9 O112 2.191(18) . ?
W9 W36 3.152(5) . ?
W10 O75 1.712(18) . ?
W10 O50 1.79(2) . ?
W10 O14 1.949(17) . ?
W10 O18 1.953(18) . ?
W10 O48 2.03(2) . ?
W10 O73 2.401(16) . ?
W11 O114 1.71(2) . ?
W11 O98 1.753(17) . ?
W11 O4 1.93(2) . ?
W11 O13 1.95(2) . ?
W11 O66 1.974(19) . ?
W11 O78 2.388(19) . ?
W11 Na27 3.53(3) 2_756 ?
W12 O11 1.745(16) . ?
W12 O38 1.75(2) . ?
W12 O51 1.833(16) . ?
W12 O110 2.061(19) . ?
W12 O81 2.160(17) . ?
W12 O118 2.22(2) . ?
W12 W35 3.103(2) . ?
W13 O76 1.71(2) . ?
W13 O12 1.756(17) . ?
W13 O28 1.908(18) . ?
W13 O13 1.92(2) . ?
W13 O8 2.011(17) . ?
W13 O96 2.42(2) . ?
W13 Na27 3.45(2) 2_756 ?
W14 O137 1.706(19) . ?
W14 O85 1.762(18) . ?
W14 O1 1.89(2) . ?
W14 O126 1.94(2) . ?
W14 O35 2.049(18) . ?
W14 O77 2.440(18) . ?
W14 Na19 3.466(15) . ?
W15 O106 1.72(2) . ?
W15 O30 1.752(18) . ?
W15 O4 1.92(2) . ?
W15 O46 1.933(19) . ?
W15 O54 2.072(17) . ?
W15 O78 2.41(2) . ?
W16 O113 1.738(17) . ?
W16 O41 1.78(2) . ?
W16 O67 1.913(18) . ?
W16 O23 1.915(17) . ?
W16 O52 2.01(2) . ?
W16 O94 2.460(16) . ?
W17 O99 1.743(17) . ?
W17 O130 1.766(16) . ?
W17 O15 1.82(2) . ?
W17 O70 1.97(2) . ?
W17 O120 2.161(17) . ?
W17 O87 2.225(17) . ?
W17 W36 3.085(5) . ?
W18 O127 1.66(2) . ?
W18 O115 1.718(17) . ?
W18 O124 1.86(2) . ?
W18 O28 1.96(2) . ?
W18 O58 2.061(17) . ?
W18 O96 2.440(18) . ?
W19 O108 1.72(2) . ?
W19 O59 1.777(17) . ?
W19 O20 1.916(18) . ?
W19 O40 1.957(18) . ?
W19 O133 2.017(17) . ?
W19 O100 2.37(2) . ?
W19 Na8 3.6761(19) . ?
W20 O102 1.711(18) . ?
W20 O69 1.80(2) . ?
W20 O17 1.889(16) . ?
W20 O61 1.981(16) . ?
W20 O64 1.99(2) . ?
W20 O44 2.431(17) . ?
W21 O90 1.74(2) . ?
W21 O83 1.739(19) . ?
W21 O29 1.89(2) . ?
W21 O81 1.920(18) . ?
W21 O117 2.14(2) . ?
W21 O112 2.221(19) . ?
W21 W35 3.222(2) . ?
W22 O131 1.70(2) . ?
W22 O2 1.85(2) . ?
W22 O52 1.858(17) . ?
W22 O43 1.911(17) . ?
W22 O19 1.936(17) . ?
W22 O94 2.53(2) . ?
W23 O111 1.719(19) . ?
W23 O42 1.75(2) . ?
W23 O14 1.902(17) . ?
W23 O23 1.955(16) . ?
W23 O2 2.04(2) . ?
W23 O94 2.418(17) . ?
W24 O125 1.72(2) . ?
W24 O121 1.738(19) . ?
W24 O24 1.914(18) . ?
W24 O46 1.920(17) . ?
W24 O16 2.042(18) . ?
W24 O88 2.43(2) . ?
W25 O116 1.74(2) . ?
W25 O6 1.799(18) . ?
W25 O20 1.918(18) . ?
W25 O126 1.92(2) . ?
W25 O132 2.020(18) . ?
W25 O77 2.39(2) . ?
W26 O139 1.72(2) . ?
W26 O5 1.778(18) . ?
W26 O24 1.93(2) . ?
W26 O124 1.96(2) . ?
W26 O128 2.082(19) . ?
W26 O88 2.443(17) . ?
W27 O140 1.722(19) . ?
W27 O54 1.86(2) . ?
W27 O66 1.89(2) . ?
W27 O34 1.90(2) . ?
W27 O53 1.906(19) . ?
W27 Na3 3.600(11) . ?
W28 O122 1.731(18) . ?
W28 O133 1.85(2) . ?
W28 O10 1.872(17) . ?
W28 O25 1.91(2) . ?
W28 O31 1.917(17) . ?
W28 O100 2.492(16) . ?
W28 Na22 3.65(2) . ?
W29 O109 1.72(2) . ?
W29 O86 1.845(16) . ?
W29 O37 1.881(18) . ?
W29 O19 1.892(17) . ?
W29 O64 1.918(18) . ?
W29 O44 2.48(2) . ?
W30 O107 1.676(17) . ?
W30 O57 1.844(18) . ?
W30 O55 1.847(18) . ?
W30 O25 1.90(2) . ?
W30 O105 1.936(19) . ?
W30 O21 2.514(16) . ?
W31 O136 1.742(18) . ?
W31 O58 1.840(19) . ?
W31 O8 1.88(2) . ?
W31 O3 1.89(2) . ?
W31 O34 1.93(2) . ?
W31 O96 2.483(16) . ?
W31 Na3 3.677(12) 2_756 ?
W32 O119 1.68(2) . ?
W32 O132 1.86(2) . ?
W32 O35 1.869(19) . ?
W32 O31 1.897(18) . ?
W32 O105 1.90(2) . ?
W32 O77 2.512(17) . ?
W33 O138 1.72(3) . ?
W33 O87 1.781(18) . ?
W33 O118 1.91(2) . ?
W33 O84 1.941(19) . ?
W33 O117 2.13(2) . ?
W33 O112 2.18(2) . ?
W33 W36 3.005(5) . ?
W33 W35 3.168(2) . ?
W34 O45 1.70(2) . ?
W34 O128 1.795(19) . ?
W34 O16 1.89(2) . ?
W34 O3 1.91(2) . ?
W34 O53 1.942(18) . ?
W34 O88 2.501(18) . ?
Ni1 O71 1.991(18) . ?
Ni1 O5 2.01(2) . ?
Ni1 O26 2.027(18) . ?
Ni1 O115 2.06(2) . ?
Ni1 O11 2.069(18) . ?
Ni1 O36 2.186(18) . ?
Ni2 O26 2.009(18) . ?
Ni2 O103 2.02(2) . ?
Ni2 O30 2.033(18) . ?
Ni2 O121 2.04(2) . ?
Ni2 O99 2.103(18) . ?
Ni2 O36 2.229(18) . ?
Ni3 O6 1.956(19) . ?
Ni3 O65 1.995(18) . ?
Ni3 O68 2.000(19) . ?
Ni3 O59 2.007(18) . ?
Ni3 O130 2.08(2) . ?
Ni3 O104 2.211(19) . ?
Ni4 O41 2.007(18) . ?
Ni4 O91 2.034(17) . ?
Ni4 O93 2.04(2) . ?
Ni4 O33 2.044(19) . ?
Ni4 O39 2.077(19) . ?
Ni4 O27 2.200(18) . ?
Ni5 O50 1.983(18) . ?
Ni5 O33 1.986(17) . ?
Ni5 O63 2.008(17) . ?
Ni5 O42 2.038(18) . ?
Ni5 O38 2.06(2) . ?
Ni5 O27 2.227(19) . ?
Ni6 O69 1.991(19) . ?
Ni6 O56 2.003(18) . ?
Ni6 O63 2.010(19) . ?
Ni6 O91 2.011(18) . ?
Ni6 O89 2.089(18) . ?
Ni6 O27 2.141(18) . ?
Ni7 O103 1.990(19) . ?
Ni7 O12 2.01(2) . ?
Ni7 O71 2.010(16) . ?
Ni7 O98 2.034(18) . ?
Ni7 O135 2.09(2) . ?
Ni7 O36 2.163(19) . ?
Ni8 O91 2.02(2) . ?
Ni8 O33 2.024(18) . ?
Ni8 O62 2.050(18) . ?
Ni8 O51 2.061(19) . ?
Ni8 O63 2.067(18) . ?
Ni8 O60 2.124(17) . ?
Ni9 O26 1.991(19) . ?
Ni9 O71 2.020(17) . ?
Ni9 O103 2.053(18) . ?
Ni9 O15 2.078(17) . ?
Ni9 O51 2.093(17) . ?
Ni9 O60 2.152(19) . ?
Ni10 O68 1.98(2) . ?
Ni10 O85 1.988(19) . ?
Ni10 O80 2.018(17) . ?
Ni10 O72 2.039(19) . ?
Ni10 O32 2.119(18) . ?
Ni10 O104 2.191(18) . ?
Ni10 Na2 3.418(14) . ?
Ni11 O65 2.000(19) . ?
Ni11 O22 2.017(18) . ?
Ni11 O80 2.020(17) . ?
Ni11 O95 2.040(19) . ?
Ni11 O129 2.081(18) . ?
Ni11 O104 2.210(17) . ?
Ni12 O65 2.005(18) . ?
Ni12 O62 2.037(18) . ?
Ni12 O80 2.049(19) . ?
Ni12 O68 2.053(18) . ?
Ni12 O15 2.067(19) . ?
Ni12 O60 2.082(17) . ?
P1 O88 1.52(2) . ?
P1 O36 1.543(17) . ?
P1 O78 1.551(19) . ?
P1 O96 1.56(2) . ?
P2 O104 1.502(16) . ?
P2 O21 1.52(2) . ?
P2 O100 1.572(19) . ?
P2 O77 1.578(19) . ?
P3 O94 1.515(17) . ?
P3 O27 1.52(2) . ?
P3 O73 1.537(17) . ?
P3 O44 1.558(19) . ?
O8 Na27 2.68(3) 2_756 ?
O13 Na27 2.37(3) 2_756 ?
O16 Na23 2.96(3) 2_756 ?
O17 Na25 2.97(4) 2_676 ?
O32 Na2 2.52(2) . ?
O32 Na19 2.89(2) . ?
O34 Na3 2.94(2) 2_756 ?
O34 Na27 2.96(3) 2_756 ?
O42 Na15 2.78(3) . ?
O45 Na10 2.49(2) . ?
O46 Na23 2.84(3) 2_756 ?
O47 Na12 2.36(2) . ?
O49 Na25 2.88(3) 2_676 ?
O53 Na3 2.94(2) . ?
O54 Na23 2.95(4) 2_756 ?
O66 Na27 2.81(4) 2_756 ?
O66 Na16 2.90(2) 1_545 ?
O69 Na14 2.86(3) . ?
O70 W36 1.876(17) . ?
O71 Na26 2.93(3) . ?
O72 Na2 2.40(2) . ?
O74 Na9 2.50(2) 2_675 ?
O75 Na1 2.34(2) . ?
O79 Na27 2.50(4) 1_465 ?
O81 W35 2.33(2) . ?
O81 Na15 2.82(3) . ?
O83 Na13 2.47(3) . ?
O84 W36 2.09(2) . ?
O85 Na19 2.65(2) . ?
O87 W36 2.52(2) . ?
O87 Na20 3.02(3) . ?
O91 Na14 2.81(2) . ?
O92 Na5 2.47(3) . ?
O97 Na21 2.186(17) . ?
O101 Na7 2.38(2) . ?
O102 Na16 2.84(2) 2_676 ?
O106 Na18 2.40(3) . ?
O108 Na8 2.38(2) . ?
O108 Na6 2.46(2) . ?
O109 Na25 2.65(4) . ?
O110 W35 1.91(2) . ?
O113 Na9 2.49(3) . ?
O115 Na26 2.98(4) . ?
O117 W35 1.973(19) . ?
O118 W35 2.312(18) . ?
O120 W36 2.40(2) . ?
O121 Na20 2.96(3) . ?
O122 Na30 2.69(3) 1_455 ?
O122 Na22 2.70(3) . ?
O123 Na11 2.36(2) . ?
O127 Na29 2.67(3) 2_766 ?
O131 Na18 2.53(3) 1_565 ?
O134 Na28 2.35(4) . ?
O136 Na4 2.44(3) . ?
O136 Na3 2.80(3) 2_756 ?
O137 Na12 2.39(2) 2_666 ?
O137 Na19 2.84(3) . ?
O140 Na3 2.76(2) . ?
W35 O141 1.69(3) . ?
W35 O142 1.76(3) . ?
O142 Na30 2.50(5) . ?
W36 O144 1.75(9) . ?
W36 O143 1.78(9) . ?
W36 Na20 3.589(19) . ?
O143 Na20 2.90(8) . ?
O144 Na24 2.89(10) 2_665 ?
Na1 OW9 2.31(3) . ?
Na1 OW5 2.37(2) 2_766 ?
Na1 OW8 2.38(2) . ?
Na1 OW14 2.39(3) 2_766 ?
Na1 OW19 2.40(2) . ?
Na1 Na4 3.160(18) 2_766 ?
Na2 OW11 2.37(3) . ?
Na2 OW13 2.38(2) . ?
Na2 Na14 2.41(2) . ?
Na2 OW15 2.42(2) . ?
Na2 Na19 3.99(3) . ?
Na2 Na27 4.12(2) 1_465 ?
Na3 OW29 2.74(3) . ?
Na3 O136 2.80(3) 2_756 ?
Na3 Na3 2.91(3) 2_756 ?
Na3 O34 2.94(2) 2_756 ?
Na3 W31 3.677(12) 2_756 ?
Na3 Na10 4.021(17) . ?
Na3 Na27 4.15(2) . ?
Na4 OW4 2.27(3) . ?
Na4 OW5 2.33(2) . ?
Na4 OW33 2.36(3) . ?
Na4 OW8 2.37(3) 2_766 ?
Na4 OW14 2.50(2) . ?
Na4 Na1 3.160(18) 2_766 ?
Na4 Na23 4.16(3) . ?
Na5 OW16 2.34(2) . ?
Na5 Na16 2.36(2) . ?
Na5 OW10 2.37(2) . ?
Na5 OW28 2.38(2) . ?
Na5 OW35 2.48(3) . ?
Na5 Na10 3.472(19) 2_766 ?
Na6 OW30 2.35(3) . ?
Na6 OW23 2.36(3) . ?
Na6 OW26 2.37(3) . ?
Na6 OW31 2.40(3) . ?
Na6 OW20 2.40(3) . ?
Na6 Na22 3.55(2) . ?
Na6 Na8 3.645(12) . ?
Na7 OW36 2.36(3) . ?
Na7 OW12 2.36(2) . ?
Na7 OW6 2.44(2) . ?
Na7 OW7 2.45(3) . ?
Na7 OW38 2.47(5) . ?
Na7 Na9 4.21(2) 2_675 ?
Na8 O108 2.38(2) 2_665 ?
Na8 OW25 2.39(2) 2_665 ?
Na8 OW25 2.39(2) . ?
Na8 OW26 2.46(2) 2_665 ?
Na8 OW26 2.46(2) . ?
Na8 Na6 3.645(12) 2_665 ?
Na8 W19 3.6761(19) 2_665 ?
Na9 OW18 2.39(2) . ?
Na9 OW7 2.47(2) 2_675 ?
Na9 OW74 2.48(3) . ?
Na9 OW84 2.50(3) . ?
Na9 O74 2.50(2) 2_675 ?
Na9 Na21 3.703(14) . ?
Na9 Na7 4.21(2) 2_675 ?
Na10 OW17 2.40(3) . ?
Na10 OW29 2.42(3) . ?
Na10 OW28 2.47(3) 2_766 ?
Na10 Na16 2.479(19) 2_766 ?
Na10 OW24 2.60(3) . ?
Na10 Na5 3.472(19) 2_766 ?
Na10 Na27 4.14(3) . ?
Na11 OW24 2.30(3) 1_465 ?
Na11 OW22 2.36(3) . ?
Na11 OW21 2.39(3) . ?
Na11 OW79 2.41(4) . ?
Na11 OW39 2.51(4) . ?
Na11 Na28 3.41(3) . ?
Na12 O137 2.39(2) 2_666 ?
Na12 OW32 2.42(2) . ?
Na12 OW37 2.43(3) . ?
Na12 OW71 2.45(3) . ?
Na12 OW34 2.49(4) . ?
Na12 Na29 4.08(4) . ?
Na13 Na17 2.26(3) . ?
Na13 Na15 2.41(2) . ?
Na13 OW27 2.45(4) . ?
Na13 OW54 2.47(3) . ?
Na13 OW18 2.57(2) . ?
Na13 Na30 3.67(3) . ?
Na14 OW40 2.81(2) . ?
Na15 Na30 2.61(3) . ?
Na15 OW92 2.81(5) . ?
Na16 Na10 2.479(19) 2_766 ?
Na16 O102 2.84(2) 2_676 ?
Na16 O66 2.90(2) 1_565 ?
Na16 Na27 4.14(3) 2_766 ?
Na19 OW80 1.95(4) . ?
Na19 OW60 2.41(3) 2_666 ?
Na19 OW13 2.63(3) . ?
Na19 OW48 2.72(3) . ?
Na21 O97 2.186(17) 2_675 ?
Na21 OW74 2.53(3) . ?
Na21 OW74 2.53(3) 2_675 ?
Na21 OW84 2.65(3) . ?
Na21 OW84 2.65(3) 2_675 ?
Na21 Na9 3.703(14) 2_675 ?
Na27 OW29 2.13(3) . ?
Na27 OW11 2.36(3) 1_645 ?
Na27 O13 2.37(3) 2_756 ?
Na27 O79 2.50(4) 1_645 ?
Na27 O8 2.68(3) 2_756 ?
Na27 O66 2.81(4) 2_756 ?
Na27 O34 2.96(3) 2_756 ?
Na27 W13 3.45(2) 2_756 ?
Na27 W11 3.53(3) 2_756 ?
Na27 Na2 4.12(2) 1_645 ?
Na27 Na16 4.14(3) 2_766 ?
Na18 OW3 2.32(5) . ?
Na18 OW78 2.33(4) . ?
Na18 OW41 2.44(4) . ?
Na18 O131 2.53(3) 1_545 ?
Na18 OW73 2.55(4) . ?
Na20 OW72 2.49(3) 2_765 ?
Na20 OW57 2.74(4) 2_765 ?
Na20 Na22 4.16(3) 2_665 ?
Na22 OW66 2.28(9) 2_675 ?
Na22 OW57 2.32(3) 1_455 ?
Na22 OW64 2.35(4) . ?
Na22 OW20 2.37(3) . ?
Na22 OW30 2.52(3) . ?
Na22 Na20 4.16(3) 2_665 ?
Na23 OW4 2.66(3) . ?
Na23 O46 2.84(3) 2_756 ?
Na23 O54 2.95(4) 2_756 ?
Na23 OW61 2.95(5) 2_766 ?
Na23 O16 2.96(3) 2_756 ?
Na23 OW82 3.02(4) 2_766 ?
Na24 OW42 2.66(3) . ?
Na24 OW30 2.82(3) . ?
Na24 O144 2.89(10) 2_665 ?
Na24 OW25 2.96(3) . ?
Na17 OW53 2.97(5) . ?
Na17 Na28 3.90(5) 2_675 ?
Na25 OW78 2.74(4) 1_565 ?
Na25 O49 2.88(3) 2_676 ?
Na25 OW52 2.92(5) . ?
Na25 O17 2.97(4) 2_676 ?
Na26 OW71 2.73(4) . ?
Na26 OW56 2.83(4) . ?
Na26 OW37 2.94(4) . ?
Na28 OW62 2.21(4) 1_465 ?
Na28 OW22 2.35(3) . ?
Na28 OW58 2.55(4) 2_675 ?
Na28 OW21 2.55(4) . ?
Na28 OW89 2.68(6) . ?
Na28 Na17 3.90(5) 2_675 ?
Na29 OW67 2.03(4) . ?
Na29 OW81 2.19(4) 2_766 ?
Na29 OW49 2.31(4) . ?
Na29 OW47 2.39(5) . ?
Na29 OW34 2.40(4) . ?
Na29 OW86 2.57(4) 2_766 ?
Na29 O127 2.67(3) 2_766 ?
Na30 OW92 2.10(7) . ?
Na30 OW54 2.11(4) . ?
Na30 OW91 2.45(8) . ?
Na30 O122 2.69(3) 1_655 ?
OW5 Na1 2.37(2) 2_766 ?
OW7 Na9 2.47(2) 2_675 ?
OW8 Na4 2.37(3) 2_766 ?
OW11 Na27 2.36(3) 1_465 ?
OW14 Na1 2.39(3) 2_766 ?
OW24 Na11 2.30(3) 1_645 ?
OW28 Na10 2.47(3) 2_766 ?
OW57 Na22 2.32(3) 1_655 ?
OW57 Na20 2.74(4) 2_765 ?
OW58 Na28 2.55(4) 2_675 ?
OW60 Na19 2.41(3) 2_666 ?
OW61 Na23 2.95(5) 2_766 ?
OW62 Na28 2.21(4) 1_645 ?
OW66 Na22 2.28(9) 2_675 ?
OW72 Na20 2.49(3) 2_765 ?
OW78 Na25 2.74(4) 1_545 ?
OW81 Na29 2.19(4) 2_766 ?
OW82 Na23 3.02(4) 2_766 ?
OW86 Na29 2.57(4) 2_766 ?
